data_4063551
loop_
_publ_author_name
'Gott, Andrew L.'
'Piers, Warren E.'
'Dutton, Jason L.'
'McDonald, Robert'
'Parvez, Masood'

_publ_section_title
;
 Dimerization of Ethylene by Palladium Complexes Containing Bidentate
 Trifluoroborate-Functionalized Phosphine Ligands
;
_journal_issue 16
_journal_name_full Organometallics
_journal_page_first 4236
_journal_paper_doi 10.1021/om2004095
_journal_volume 30
_journal_year 2011
_chemical_formula_moiety 'C66 H66 B3 F9 K3 O8 P3, C3 H6 O'
_chemical_formula_sum 'C69 H72 B3 F9 K3 O9 P3'
_chemical_formula_weight 1458.91
_chemical_name_common 'in paper 1b'
_chemical_name_systematic
;
 ?
;
_space_group_IT_number 2
_symmetry_cell_setting triclinic
_symmetry_space_group_name_Hall '-P 1'
_symmetry_space_group_name_H-M 'P -1'
_atom_sites_solution_hydrogens geom
_atom_sites_solution_primary direct
_atom_sites_solution_secondary difmap
_audit_creation_method SHELXL-97
_cell_angle_alpha 101.1198(9)
_cell_angle_beta 101.4642(10)
_cell_angle_gamma 118.8608(6)
_cell_formula_units_Z 2
_cell_length_a 15.9374(3)
_cell_length_b 16.0937(3)
_cell_length_c 17.2241(2)
_cell_measurement_reflns_used 14994
_cell_measurement_temperature 173(2)
_cell_measurement_theta_max 27.48
_cell_measurement_theta_min 1.0
_cell_volume 3570.84(11)
_computing_cell_refinement 'HKL DENZO (Otwinowski & Minor, 1997)'
_computing_data_collection 'COLLECT (Hooft, 1998)'
_computing_data_reduction 'SCALEPACK (Otwinowski & Minor, 1997)'
_computing_molecular_graphics 'ORTEP-3 (Farrugia, 1997)'
_computing_publication_material 'SHELXL-97 (Sheldrick, 2008)'
_computing_structure_refinement 'SHELXL-97 (Sheldrick, 2008)'
_computing_structure_solution 'SIR92 (Altomare et al., 1991)'
_diffrn_ambient_temperature 173(2)
_diffrn_measured_fraction_theta_full 0.990
_diffrn_measured_fraction_theta_max 0.990
_diffrn_measurement_device_type 'Nonius APEX2 CCD'
_diffrn_measurement_method ' \w and \f '
_diffrn_radiation_monochromator graphite
_diffrn_radiation_source 'fine-focus sealed tube'
_diffrn_radiation_type MoK\a
_diffrn_radiation_wavelength 0.71073
_diffrn_reflns_av_R_equivalents 0.0265
_diffrn_reflns_av_sigmaI/netI 0.0347
_diffrn_reflns_limit_h_max 20
_diffrn_reflns_limit_h_min -20
_diffrn_reflns_limit_k_max 20
_diffrn_reflns_limit_k_min -20
_diffrn_reflns_limit_l_max 21
_diffrn_reflns_limit_l_min -22
_diffrn_reflns_number 29902
_diffrn_reflns_theta_full 27.43
_diffrn_reflns_theta_max 27.43
_diffrn_reflns_theta_min 1.55
_exptl_absorpt_coefficient_mu 0.336
_exptl_absorpt_correction_T_max 0.9736
_exptl_absorpt_correction_T_min 0.9420
_exptl_absorpt_correction_type multi-scan
_exptl_absorpt_process_details 'SORTAV: (Blessing, 1997)'
_exptl_crystal_colour colorless
_exptl_crystal_density_diffrn 1.357
_exptl_crystal_density_method 'not measured'
_exptl_crystal_description block
_exptl_crystal_F_000 1512
_exptl_crystal_size_max 0.18
_exptl_crystal_size_mid 0.10
_exptl_crystal_size_min 0.08
_refine_diff_density_max 0.880
_refine_diff_density_min -0.534
_refine_diff_density_rms 0.059
_refine_ls_extinction_method none
_refine_ls_goodness_of_fit_ref 0.957
_refine_ls_hydrogen_treatment constr
_refine_ls_matrix_type full
_refine_ls_number_parameters 868
_refine_ls_number_reflns 16138
_refine_ls_number_restraints 0
_refine_ls_restrained_S_all 0.957
_refine_ls_R_factor_all 0.0631
_refine_ls_R_factor_gt 0.0493
_refine_ls_shift/su_max 0.004
_refine_ls_shift/su_mean 0.000
_refine_ls_structure_factor_coef Fsqd
_refine_ls_weighting_details 'calc w=1/[\s^2^(Fo^2^)+(0.0783P)^2^+4.4324P] where P=(Fo^2^+2Fc^2^)/3'
_refine_ls_weighting_scheme calc
_refine_ls_wR_factor_gt 0.1328
_refine_ls_wR_factor_ref 0.1496
_reflns_number_gt 13341
_reflns_number_total 16138
_reflns_threshold_expression >2sigma(I)
_cod_data_source_file om2004095_si_001.cif
_cod_data_source_block alg524
_cod_depositor_comments
;
The following automatic conversions were performed:

'_symmetry_cell_setting' value 'Triclinic' changed to 'triclinic'
according to the built-in table from CIF Core dictionary named
'cif_core.dic' version 2.4.1 from 2010-06-29.

Automatic conversion script
Id: cif_fix_values 1715 2011-07-08 13:25:40Z adriana 
;
_cod_original_cell_volume 3570.84(10)
_cod_database_code 4063551

loop_
_symmetry_equiv_pos_as_xyz
'x, y, z'
'-x, -y, -z'

loop_
_atom_site_label
_atom_site_type_symbol
_atom_site_fract_x
_atom_site_fract_y
_atom_site_fract_z
_atom_site_U_iso_or_equiv
_atom_site_adp_type
_atom_site_occupancy
_atom_site_symmetry_multiplicity
_atom_site_calc_flag
_atom_site_refinement_flags
K1 K 0.44144(4) 0.46163(4) 0.08957(3) 0.03229(12) Uani 1 1 d .
K2 K 0.79771(4) 0.70094(4) 0.18926(3) 0.03498(13) Uani 1 1 d .
K3 K 0.72771(4) 0.43584(4) 0.06910(3) 0.03347(13) Uani 1 1 d .
P1 P 0.85564(4) 0.55014(4) 0.29855(3) 0.02260(12) Uani 1 1 d .
B1 B 0.6143(2) 0.4357(2) 0.21774(17) 0.0284(5) Uani 1 1 d .
F1 F 0.50768(11) 0.38133(12) 0.19112(10) 0.0400(4) Uani 1 1 d .
F2 F 0.64379(11) 0.37379(11) 0.17767(8) 0.0323(3) Uani 1 1 d .
F3 F 0.64526(11) 0.51788(11) 0.18451(9) 0.0336(3) Uani 1 1 d .
O1 O 0.91685(13) 0.47295(13) 0.16720(10) 0.0312(4) Uani 1 1 d .
O2 O 0.93600(13) 0.76591(13) 0.36976(11) 0.0332(4) Uani 1 1 d .
P2 P 0.72363(4) 0.87395(4) 0.24809(3) 0.02422(12) Uani 1 1 d .
B2 B 0.5478(2) 0.6901(2) 0.08113(17) 0.0302(5) Uani 1 1 d .
F4 F 0.51432(14) 0.66636(12) 0.14817(10) 0.0484(4) Uani 1 1 d .
F5 F 0.62340(13) 0.66781(13) 0.08064(11) 0.0490(4) Uani 1 1 d .
F6 F 0.46458(11) 0.61709(11) 0.00589(9) 0.0381(3) Uani 1 1 d .
O3 O 0.87192(15) 0.89892(14) 0.16892(12) 0.0408(4) Uani 1 1 d .
O4 O 0.77112(14) 0.87400(17) 0.41898(12) 0.0432(5) Uani 1 1 d .
P3 P 0.73433(4) 0.62811(4) -0.17203(3) 0.02348(12) Uani 1 1 d .
B3 B 0.8339(2) 0.6111(2) -0.00084(18) 0.0369(6) Uani 1 1 d .
F7 F 0.88677(15) 0.61275(16) 0.07543(12) 0.0679(6) Uani 1 1 d .
F8 F 0.76410(16) 0.63540(18) 0.02239(12) 0.0647(6) Uani 1 1 d .
F9 F 0.77133(19) 0.51331(14) -0.05645(12) 0.0782(7) Uani 1 1 d .
O5 O 0.74818(16) 0.81420(15) -0.12128(12) 0.0437(5) Uani 1 1 d .
O6 O 0.54545(13) 0.44642(13) -0.27549(12) 0.0353(4) Uani 1 1 d .
C1 C 0.77130(17) 0.52578(17) 0.36177(14) 0.0260(4) Uani 1 1 d .
C2 C 0.66563(17) 0.47513(17) 0.31918(14) 0.0262(4) Uani 1 1 d .
C3 C 0.6027(2) 0.4565(2) 0.36865(17) 0.0368(6) Uani 1 1 d .
H3 H 0.5312 0.4222 0.3417 0.044 Uiso 1 1 calc R
C4 C 0.6415(2) 0.4865(2) 0.45590(18) 0.0444(7) Uani 1 1 d .
H4 H 0.5967 0.4725 0.4874 0.053 Uiso 1 1 calc R
C5 C 0.7454(2) 0.5366(2) 0.49671(16) 0.0432(7) Uani 1 1 d .
H5 H 0.7722 0.5571 0.5563 0.052 Uiso 1 1 calc R
C6 C 0.8102(2) 0.5568(2) 0.44969(15) 0.0344(5) Uani 1 1 d .
H6 H 0.8816 0.5919 0.4775 0.041 Uiso 1 1 calc R
C7 C 0.86718(17) 0.44003(17) 0.28359(14) 0.0255(4) Uani 1 1 d .
C8 C 0.89916(16) 0.41408(17) 0.21770(13) 0.0253(4) Uani 1 1 d .
C9 C 0.91230(19) 0.33378(19) 0.20594(16) 0.0332(5) Uani 1 1 d .
H9 H 0.9337 0.3168 0.1610 0.040 Uiso 1 1 calc R
C10 C 0.8940(2) 0.2786(2) 0.25995(19) 0.0424(6) Uani 1 1 d .
H10 H 0.9035 0.2241 0.2521 0.051 Uiso 1 1 calc R
C11 C 0.8621(2) 0.3019(2) 0.3249(2) 0.0447(7) Uani 1 1 d .
H11 H 0.8499 0.2638 0.3619 0.054 Uiso 1 1 calc R
C12 C 0.8481(2) 0.3816(2) 0.33589(16) 0.0349(5) Uani 1 1 d .
H12 H 0.8250 0.3968 0.3801 0.042 Uiso 1 1 calc R
C13 C 0.98175(16) 0.64748(17) 0.37677(13) 0.0240(4) Uani 1 1 d .
C14 C 1.01059(17) 0.74895(18) 0.39915(14) 0.0264(4) Uani 1 1 d .
C15 C 1.10996(19) 0.82613(19) 0.44891(15) 0.0322(5) Uani 1 1 d .
H15 H 1.1294 0.8944 0.4622 0.039 Uiso 1 1 calc R
C16 C 1.18097(19) 0.8026(2) 0.47920(15) 0.0354(5) Uani 1 1 d .
H16 H 1.2489 0.8552 0.5131 0.042 Uiso 1 1 calc R
C17 C 1.15338(19) 0.7041(2) 0.46036(15) 0.0350(5) Uani 1 1 d .
H17 H 1.2016 0.6885 0.4821 0.042 Uiso 1 1 calc R
C18 C 1.05456(17) 0.62722(18) 0.40936(14) 0.0282(5) Uani 1 1 d .
H18 H 1.0362 0.5593 0.3964 0.034 Uiso 1 1 calc R
C19 C 0.9621(2) 0.4573(2) 0.10597(16) 0.0390(6) Uani 1 1 d .
H19A H 1.0282 0.4685 0.1346 0.047 Uiso 1 1 calc R
H19B H 0.9718 0.5046 0.0752 0.047 Uiso 1 1 calc R
H19C H 0.9172 0.3880 0.0665 0.047 Uiso 1 1 calc R
C20 C 0.9645(2) 0.8688(2) 0.38984(18) 0.0414(6) Uani 1 1 d .
H20A H 0.9049 0.8710 0.3654 0.062 Uiso 0.50 1 calc PR
H20B H 1.0177 0.9048 0.3667 0.062 Uiso 0.50 1 calc PR
H20C H 0.9904 0.9009 0.4511 0.062 Uiso 0.50 1 calc PR
H20D H 1.0371 0.9134 0.4234 0.062 Uiso 0.50 1 calc PR
H20E H 0.9244 0.8797 0.4221 0.062 Uiso 0.50 1 calc PR
H20F H 0.9516 0.8836 0.3377 0.062 Uiso 0.50 1 calc PR
C21 C 0.66069(17) 0.89001(17) 0.15522(13) 0.0260(4) Uani 1 1 d .
C22 C 0.58423(17) 0.80407(18) 0.08524(14) 0.0262(4) Uani 1 1 d .
C23 C 0.5396(2) 0.8220(2) 0.01664(14) 0.0340(5) Uani 1 1 d .
H23 H 0.4885 0.7659 -0.0317 0.041 Uiso 1 1 calc R
C24 C 0.5669(2) 0.9176(2) 0.01662(16) 0.0397(6) Uani 1 1 d .
H24 H 0.5337 0.9260 -0.0306 0.048 Uiso 1 1 calc R
C25 C 0.6425(2) 1.0009(2) 0.08531(17) 0.0379(6) Uani 1 1 d .
H25 H 0.6622 1.0669 0.0855 0.045 Uiso 1 1 calc R
C26 C 0.6893(2) 0.98669(19) 0.15416(15) 0.0330(5) Uani 1 1 d .
H26 H 0.7417 1.0437 0.2014 0.040 Uiso 1 1 calc R
C27 C 0.85288(17) 0.98657(17) 0.28311(14) 0.0254(4) Uani 1 1 d .
C28 C 0.91705(19) 0.98417(18) 0.23803(15) 0.0300(5) Uani 1 1 d .
C29 C 1.0178(2) 1.0629(2) 0.26385(18) 0.0382(6) Uani 1 1 d .
H29 H 1.0608 1.0597 0.2339 0.046 Uiso 1 1 calc R
C30 C 1.05589(19) 1.1466(2) 0.33376(17) 0.0411(6) Uani 1 1 d .
H30 H 1.1248 1.2010 0.3511 0.049 Uiso 1 1 calc R
C31 C 0.99431(19) 1.1513(2) 0.37815(16) 0.0372(6) Uani 1 1 d .
H31 H 1.0205 1.2089 0.4258 0.045 Uiso 1 1 calc R
C32 C 0.89310(18) 1.07101(18) 0.35262(14) 0.0295(5) Uani 1 1 d .
H32 H 0.8510 1.0744 0.3836 0.035 Uiso 1 1 calc R
C33 C 0.67251(17) 0.90846(16) 0.32690(14) 0.0257(4) Uani 1 1 d .
C34 C 0.70002(18) 0.89884(19) 0.40632(15) 0.0320(5) Uani 1 1 d .
C35 C 0.6563(2) 0.9132(2) 0.46563(16) 0.0404(6) Uani 1 1 d .
H35 H 0.6761 0.9066 0.5187 0.048 Uiso 1 1 calc R
C36 C 0.5840(2) 0.9373(2) 0.44735(18) 0.0427(6) Uani 1 1 d .
H36 H 0.5541 0.9471 0.4879 0.051 Uiso 1 1 calc R
C37 C 0.5550(2) 0.9472(2) 0.37018(19) 0.0409(6) Uani 1 1 d .
H37 H 0.5053 0.9636 0.3575 0.049 Uiso 1 1 calc R
C38 C 0.59948(19) 0.93278(19) 0.31123(16) 0.0336(5) Uani 1 1 d .
H38 H 0.5792 0.9398 0.2584 0.040 Uiso 1 1 calc R
C39 C 0.9240(3) 0.9014(3) 0.1095(2) 0.0527(8) Uani 1 1 d .
H39A H 0.9509 0.9660 0.0996 0.063 Uiso 1 1 calc R
H39B H 0.8764 0.8463 0.0564 0.063 Uiso 1 1 calc R
H39C H 0.9803 0.8936 0.1319 0.063 Uiso 1 1 calc R
C40 C 0.7913(3) 0.8476(3) 0.4922(2) 0.0577(9) Uani 1 1 d .
H40A H 0.8436 0.8317 0.4934 0.087 Uiso 0.50 1 calc PR
H40B H 0.7287 0.7887 0.4906 0.087 Uiso 0.50 1 calc PR
H40C H 0.8156 0.9044 0.5428 0.087 Uiso 0.50 1 calc PR
H40D H 0.7483 0.8515 0.5244 0.087 Uiso 0.50 1 calc PR
H40E H 0.8632 0.8945 0.5273 0.087 Uiso 0.50 1 calc PR
H40F H 0.7763 0.7788 0.4751 0.087 Uiso 0.50 1 calc PR
C41 C 0.87195(17) 0.70602(16) -0.11325(13) 0.0239(4) Uani 1 1 d .
C42 C 0.90700(17) 0.69161(17) -0.03822(14) 0.0259(4) Uani 1 1 d .
C43 C 1.01236(19) 0.75211(19) 0.00559(15) 0.0319(5) Uani 1 1 d .
H43 H 1.0387 0.7430 0.0555 0.038 Uiso 1 1 calc R
C44 C 1.07931(18) 0.82454(19) -0.02126(16) 0.0351(5) Uani 1 1 d .
H44 H 1.1501 0.8640 0.0101 0.042 Uiso 1 1 calc R
C45 C 1.04309(19) 0.83952(19) -0.09389(17) 0.0344(5) Uani 1 1 d .
H45 H 1.0885 0.8902 -0.1119 0.041 Uiso 1 1 calc R
C46 C 0.93960(18) 0.77955(18) -0.14003(16) 0.0307(5) Uani 1 1 d .
H46 H 0.9145 0.7886 -0.1904 0.037 Uiso 1 1 calc R
C47 C 0.71468(17) 0.69294(17) -0.24291(14) 0.0259(4) Uani 1 1 d .
C48 C 0.71710(18) 0.78084(19) -0.20722(16) 0.0326(5) Uani 1 1 d .
C49 C 0.6893(2) 0.8273(2) -0.2575(2) 0.0424(6) Uani 1 1 d .
H49 H 0.6920 0.8870 -0.2328 0.051 Uiso 1 1 calc R
C50 C 0.6576(2) 0.7856(2) -0.3441(2) 0.0442(7) Uani 1 1 d .
H50 H 0.6377 0.8169 -0.3787 0.053 Uiso 1 1 calc R
C51 C 0.6542(2) 0.6999(2) -0.38109(17) 0.0384(6) Uani 1 1 d .
H51 H 0.6326 0.6723 -0.4406 0.046 Uiso 1 1 calc R
C52 C 0.68288(18) 0.65382(19) -0.33016(15) 0.0297(5) Uani 1 1 d .
H52 H 0.6807 0.5946 -0.3556 0.036 Uiso 1 1 calc R
C53 C 0.72076(18) 0.52011(17) -0.24543(14) 0.0266(4) Uani 1 1 d .
C54 C 0.62193(19) 0.43499(18) -0.28794(15) 0.0294(5) Uani 1 1 d .
C55 C 0.6056(2) 0.3471(2) -0.34009(17) 0.0399(6) Uani 1 1 d .
H55 H 0.5383 0.2902 -0.3695 0.048 Uiso 1 1 calc R
C56 C 0.6886(2) 0.3431(2) -0.34887(18) 0.0470(7) Uani 1 1 d .
H56 H 0.6779 0.2826 -0.3830 0.056 Uiso 1 1 calc R
C57 C 0.7866(2) 0.4267(2) -0.30828(18) 0.0449(7) Uani 1 1 d .
H57 H 0.8430 0.4241 -0.3155 0.054 Uiso 1 1 calc R
C58 C 0.8022(2) 0.5144(2) -0.25682(15) 0.0337(5) Uani 1 1 d .
H58 H 0.8697 0.5716 -0.2289 0.040 Uiso 1 1 calc R
C59 C 0.7355(4) 0.8901(4) -0.0806(2) 0.0842(15) Uani 1 1 d .
H59A H 0.7607 0.9061 -0.0196 0.101 Uiso 1 1 calc R
H59B H 0.6630 0.8663 -0.0991 0.101 Uiso 1 1 calc R
H59C H 0.7738 0.9507 -0.0949 0.101 Uiso 1 1 calc R
C60 C 0.44284(19) 0.3636(2) -0.32051(18) 0.0400(6) Uani 1 1 d .
H60A H 0.3958 0.3815 -0.3062 0.048 Uiso 1 1 calc R
H60B H 0.4320 0.3046 -0.3051 0.048 Uiso 1 1 calc R
H60C H 0.4304 0.3480 -0.3811 0.048 Uiso 1 1 calc R
O7 O 0.44354(17) 0.07046(17) 0.30620(17) 0.0603(6) Uani 1 1 d .
C61 C 0.5208(2) 0.1462(2) 0.3123(2) 0.0502(8) Uani 1 1 d .
C62 C 0.5960(3) 0.2196(3) 0.3959(3) 0.0831(14) Uani 1 1 d .
H62A H 0.5719 0.1956 0.4401 0.125 Uiso 0.50 1 calc PR
H62B H 0.6040 0.2851 0.4017 0.125 Uiso 0.50 1 calc PR
H62C H 0.6617 0.2267 0.4013 0.125 Uiso 0.50 1 calc PR
H62D H 0.6532 0.2760 0.3887 0.125 Uiso 0.50 1 calc PR
H62E H 0.6210 0.1865 0.4270 0.125 Uiso 0.50 1 calc PR
H62F H 0.5634 0.2449 0.4274 0.125 Uiso 0.50 1 calc PR
C63 C 0.5458(4) 0.1712(4) 0.2386(3) 0.0920(16) Uani 1 1 d .
H63A H 0.4912 0.1180 0.1870 0.138 Uiso 0.50 1 calc PR
H63B H 0.6100 0.1767 0.2397 0.138 Uiso 0.50 1 calc PR
H63C H 0.5527 0.2355 0.2402 0.138 Uiso 0.50 1 calc PR
H63D H 0.6114 0.2354 0.2576 0.138 Uiso 0.50 1 calc PR
H63E H 0.4926 0.1767 0.2049 0.138 Uiso 0.50 1 calc PR
H63F H 0.5499 0.1180 0.2044 0.138 Uiso 0.50 1 calc PR
O8 O 1.01609(18) 0.81145(19) 0.23034(14) 0.0549(6) Uani 1 1 d .
C64 C 1.0974(2) 0.8183(2) 0.24397(18) 0.0451(7) Uani 1 1 d .
C65 C 1.1053(2) 0.7287(2) 0.23079(19) 0.0465(7) Uani 1 1 d .
H65A H 1.0369 0.6673 0.2086 0.070 Uiso 0.50 1 calc PR
H65B H 1.1434 0.7315 0.2845 0.070 Uiso 0.50 1 calc PR
H65C H 1.1410 0.7282 0.1906 0.070 Uiso 0.50 1 calc PR
H65D H 1.1773 0.7507 0.2472 0.070 Uiso 0.50 1 calc PR
H65E H 1.0708 0.6865 0.1713 0.070 Uiso 0.50 1 calc PR
H65F H 1.0732 0.6898 0.2652 0.070 Uiso 0.50 1 calc PR
C66 C 1.1940(4) 0.9183(3) 0.2775(4) 0.0977(17) Uani 1 1 d .
H66A H 1.2455 0.9166 0.3178 0.117 Uiso 1 1 calc R
H66B H 1.1828 0.9692 0.3057 0.117 Uiso 1 1 calc R
H66C H 1.2176 0.9354 0.2311 0.117 Uiso 1 1 calc R
O9 O 0.7223(2) 0.2755(2) -0.01814(16) 0.0686(7) Uani 1 1 d .
C67 C 0.6761(2) 0.2237(2) -0.0916(2) 0.0480(7) Uani 1 1 d .
C68 C 0.6612(3) 0.2672(3) -0.1586(2) 0.0620(9) Uani 1 1 d .
H68A H 0.6669 0.2336 -0.2093 0.074 Uiso 1 1 calc R
H68B H 0.7133 0.3395 -0.1385 0.074 Uiso 1 1 calc R
H68C H 0.5935 0.2571 -0.1719 0.074 Uiso 1 1 calc R
C69 C 0.6283(3) 0.1123(3) -0.1174(2) 0.0632(9) Uani 1 1 d .
H69A H 0.6433 0.0896 -0.1668 0.076 Uiso 1 1 calc R
H69B H 0.5544 0.0786 -0.1312 0.076 Uiso 1 1 calc R
H69C H 0.6558 0.0955 -0.0710 0.076 Uiso 1 1 calc R

loop_
_atom_site_aniso_label
_atom_site_aniso_U_11
_atom_site_aniso_U_22
_atom_site_aniso_U_33
_atom_site_aniso_U_23
_atom_site_aniso_U_13
_atom_site_aniso_U_12
K1 0.0325(3) 0.0346(3) 0.0337(3) 0.0158(2) 0.0151(2) 0.0179(2)
K2 0.0379(3) 0.0271(3) 0.0336(3) 0.0095(2) 0.0071(2) 0.0152(2)
K3 0.0329(3) 0.0364(3) 0.0311(3) 0.0141(2) 0.0100(2) 0.0181(2)
P1 0.0216(3) 0.0236(3) 0.0227(3) 0.0068(2) 0.0081(2) 0.0124(2)
B1 0.0239(12) 0.0290(13) 0.0306(12) 0.0130(10) 0.0090(10) 0.0120(11)
F1 0.0236(7) 0.0461(9) 0.0415(8) 0.0182(7) 0.0070(6) 0.0130(7)
F2 0.0350(7) 0.0304(7) 0.0291(7) 0.0080(6) 0.0090(6) 0.0174(6)
F3 0.0338(7) 0.0315(7) 0.0339(7) 0.0154(6) 0.0090(6) 0.0159(6)
O1 0.0410(9) 0.0366(9) 0.0287(8) 0.0146(7) 0.0181(7) 0.0264(8)
O2 0.0332(9) 0.0281(9) 0.0395(9) 0.0084(7) 0.0090(7) 0.0197(8)
P2 0.0242(3) 0.0199(3) 0.0238(3) 0.0065(2) 0.0032(2) 0.0107(2)
B2 0.0294(13) 0.0251(13) 0.0290(12) 0.0052(10) 0.0029(10) 0.0137(11)
F4 0.0642(11) 0.0327(8) 0.0374(8) 0.0146(7) 0.0176(8) 0.0175(8)
F5 0.0411(9) 0.0372(9) 0.0572(10) -0.0013(7) -0.0010(7) 0.0258(8)
F6 0.0335(8) 0.0262(7) 0.0341(7) 0.0011(6) -0.0029(6) 0.0102(6)
O3 0.0500(11) 0.0358(10) 0.0435(10) 0.0112(8) 0.0245(9) 0.0255(9)
O4 0.0362(10) 0.0631(13) 0.0392(10) 0.0339(10) 0.0119(8) 0.0275(10)
P3 0.0234(3) 0.0224(3) 0.0240(3) 0.0082(2) 0.0087(2) 0.0115(2)
B3 0.0414(16) 0.0326(15) 0.0267(13) 0.0122(11) 0.0074(11) 0.0138(13)
F7 0.0603(12) 0.0595(12) 0.0515(11) 0.0351(10) -0.0015(9) 0.0114(10)
F8 0.0621(12) 0.0894(16) 0.0540(11) 0.0362(11) 0.0368(10) 0.0384(12)
F9 0.0977(17) 0.0357(10) 0.0422(10) 0.0109(8) 0.0143(10) -0.0011(10)
O5 0.0521(12) 0.0391(11) 0.0396(10) 0.0024(8) 0.0077(9) 0.0313(10)
O6 0.0267(8) 0.0226(8) 0.0466(10) 0.0051(7) 0.0095(7) 0.0098(7)
C1 0.0282(11) 0.0254(11) 0.0270(10) 0.0084(9) 0.0116(9) 0.0157(9)
C2 0.0249(11) 0.0268(11) 0.0309(11) 0.0119(9) 0.0124(9) 0.0149(9)
C3 0.0293(12) 0.0442(15) 0.0402(13) 0.0161(11) 0.0172(11) 0.0194(11)
C4 0.0423(15) 0.0561(18) 0.0387(14) 0.0161(13) 0.0257(12) 0.0250(14)
C5 0.0464(15) 0.0554(18) 0.0268(12) 0.0109(12) 0.0181(11) 0.0257(14)
C6 0.0321(12) 0.0403(14) 0.0252(11) 0.0056(10) 0.0103(9) 0.0175(11)
C7 0.0230(10) 0.0230(11) 0.0268(10) 0.0067(8) 0.0067(8) 0.0111(9)
C8 0.0232(10) 0.0222(11) 0.0253(10) 0.0046(8) 0.0050(8) 0.0110(9)
C9 0.0358(13) 0.0300(12) 0.0347(12) 0.0076(10) 0.0116(10) 0.0199(11)
C10 0.0469(16) 0.0303(13) 0.0573(17) 0.0157(12) 0.0197(13) 0.0249(12)
C11 0.0587(18) 0.0394(15) 0.0559(17) 0.0293(13) 0.0292(14) 0.0322(14)
C12 0.0428(14) 0.0340(13) 0.0382(13) 0.0185(11) 0.0215(11) 0.0229(12)
C13 0.0241(10) 0.0245(11) 0.0219(9) 0.0063(8) 0.0091(8) 0.0123(9)
C14 0.0259(11) 0.0290(11) 0.0260(10) 0.0091(9) 0.0103(9) 0.0155(9)
C15 0.0346(12) 0.0256(12) 0.0285(11) 0.0039(9) 0.0096(10) 0.0130(10)
C16 0.0264(11) 0.0336(13) 0.0296(12) 0.0016(10) 0.0033(9) 0.0101(10)
C17 0.0279(12) 0.0392(14) 0.0315(12) 0.0062(10) 0.0024(10) 0.0185(11)
C18 0.0273(11) 0.0288(12) 0.0278(11) 0.0070(9) 0.0075(9) 0.0161(10)
C19 0.0485(15) 0.0498(16) 0.0337(12) 0.0159(11) 0.0218(12) 0.0336(14)
C20 0.0539(16) 0.0314(13) 0.0458(15) 0.0109(11) 0.0164(13) 0.0290(13)
C21 0.0264(11) 0.0254(11) 0.0232(10) 0.0072(8) 0.0051(8) 0.0134(9)
C22 0.0230(10) 0.0277(11) 0.0255(10) 0.0072(9) 0.0073(8) 0.0130(9)
C23 0.0358(13) 0.0358(13) 0.0214(10) 0.0063(9) 0.0019(9) 0.0171(11)
C24 0.0467(15) 0.0421(15) 0.0313(12) 0.0174(11) 0.0057(11) 0.0259(13)
C25 0.0478(15) 0.0298(13) 0.0386(13) 0.0171(11) 0.0111(11) 0.0222(12)
C26 0.0368(13) 0.0280(12) 0.0304(11) 0.0096(9) 0.0042(10) 0.0175(11)
C27 0.0238(10) 0.0236(11) 0.0276(10) 0.0105(9) 0.0053(8) 0.0127(9)
C28 0.0342(12) 0.0293(12) 0.0341(12) 0.0168(10) 0.0122(10) 0.0202(10)
C29 0.0319(13) 0.0457(15) 0.0499(15) 0.0316(13) 0.0201(11) 0.0223(12)
C30 0.0242(12) 0.0409(15) 0.0434(14) 0.0245(12) 0.0040(10) 0.0063(11)
C31 0.0318(13) 0.0307(13) 0.0286(12) 0.0097(10) 0.0002(10) 0.0063(11)
C32 0.0261(11) 0.0275(12) 0.0264(11) 0.0091(9) 0.0038(9) 0.0104(10)
C33 0.0222(10) 0.0196(10) 0.0264(10) 0.0057(8) 0.0056(8) 0.0067(8)
C34 0.0250(11) 0.0293(12) 0.0315(12) 0.0117(10) 0.0059(9) 0.0083(10)
C35 0.0414(14) 0.0301(13) 0.0312(12) 0.0103(10) 0.0113(11) 0.0069(11)
C36 0.0462(15) 0.0299(13) 0.0453(15) 0.0074(11) 0.0247(13) 0.0144(12)
C37 0.0401(14) 0.0312(13) 0.0527(16) 0.0114(12) 0.0189(12) 0.0200(12)
C38 0.0351(13) 0.0273(12) 0.0361(12) 0.0109(10) 0.0103(10) 0.0159(10)
C39 0.083(2) 0.0534(19) 0.0544(17) 0.0288(15) 0.0457(17) 0.0483(19)
C40 0.0524(18) 0.077(2) 0.0471(17) 0.0436(17) 0.0116(14) 0.0310(18)
C41 0.0260(10) 0.0192(10) 0.0263(10) 0.0067(8) 0.0096(8) 0.0122(9)
C42 0.0284(11) 0.0223(11) 0.0260(10) 0.0052(8) 0.0081(9) 0.0144(9)
C43 0.0314(12) 0.0315(12) 0.0292(11) 0.0061(9) 0.0052(9) 0.0178(10)
C44 0.0240(11) 0.0275(12) 0.0402(13) -0.0008(10) 0.0054(10) 0.0108(10)
C45 0.0282(12) 0.0267(12) 0.0446(14) 0.0099(10) 0.0163(10) 0.0116(10)
C46 0.0293(12) 0.0274(12) 0.0364(12) 0.0150(10) 0.0127(10) 0.0140(10)
C47 0.0230(10) 0.0249(11) 0.0322(11) 0.0132(9) 0.0114(9) 0.0127(9)
C48 0.0287(12) 0.0277(12) 0.0418(13) 0.0116(10) 0.0116(10) 0.0160(10)
C49 0.0403(14) 0.0369(15) 0.0627(18) 0.0242(13) 0.0219(13) 0.0255(13)
C50 0.0404(15) 0.0544(18) 0.0586(17) 0.0409(15) 0.0248(13) 0.0296(14)
C51 0.0324(13) 0.0489(16) 0.0377(13) 0.0249(12) 0.0154(11) 0.0196(12)
C52 0.0280(11) 0.0339(13) 0.0310(11) 0.0157(10) 0.0134(9) 0.0164(10)
C53 0.0307(11) 0.0256(11) 0.0248(10) 0.0091(9) 0.0099(9) 0.0159(10)
C54 0.0335(12) 0.0241(11) 0.0319(11) 0.0110(9) 0.0107(9) 0.0162(10)
C55 0.0424(14) 0.0260(12) 0.0392(14) 0.0021(10) 0.0061(11) 0.0160(11)
C56 0.0600(18) 0.0393(16) 0.0425(15) 0.0023(12) 0.0136(13) 0.0329(15)
C57 0.0499(16) 0.0496(17) 0.0409(14) 0.0049(12) 0.0149(12) 0.0350(15)
C58 0.0337(12) 0.0376(14) 0.0308(12) 0.0083(10) 0.0105(10) 0.0214(11)
C59 0.134(4) 0.084(3) 0.055(2) 0.000(2) 0.017(2) 0.087(3)
C60 0.0271(12) 0.0271(13) 0.0469(15) 0.0054(11) 0.0032(11) 0.0072(10)
O7 0.0453(12) 0.0414(12) 0.0825(17) 0.0185(12) 0.0087(11) 0.0209(11)
C61 0.0415(16) 0.0356(15) 0.0631(19) 0.0152(14) -0.0001(14) 0.0206(13)
C62 0.064(2) 0.066(3) 0.067(2) 0.012(2) -0.017(2) 0.017(2)
C63 0.095(3) 0.065(3) 0.067(3) 0.023(2) 0.010(2) 0.015(2)
O8 0.0605(14) 0.0688(16) 0.0481(12) 0.0241(11) 0.0207(11) 0.0416(13)
C64 0.0515(17) 0.0412(16) 0.0395(14) 0.0163(12) 0.0226(13) 0.0194(14)
C65 0.0503(17) 0.0484(17) 0.0437(15) 0.0170(13) 0.0174(13) 0.0277(15)
C66 0.078(3) 0.047(2) 0.144(5) 0.029(3) 0.054(3) 0.012(2)
O9 0.0685(16) 0.0581(15) 0.0543(14) -0.0062(12) -0.0031(12) 0.0345(13)
C67 0.0367(14) 0.0443(17) 0.0523(17) 0.0004(13) 0.0097(13) 0.0220(13)
C68 0.060(2) 0.052(2) 0.061(2) 0.0132(16) 0.0158(17) 0.0251(17)
C69 0.068(2) 0.0486(19) 0.062(2) 0.0067(16) 0.0157(18) 0.0303(18)

loop_
_atom_type_symbol
_atom_type_description
_atom_type_scat_dispersion_real
_atom_type_scat_dispersion_imag
_atom_type_scat_source
C C 0.0033 0.0016 'International Tables Vol C Tables 4.2.6.8 and 6.1.1.4'
H H 0.0000 0.0000 'International Tables Vol C Tables 4.2.6.8 and 6.1.1.4'
O O 0.0106 0.0060 'International Tables Vol C Tables 4.2.6.8 and 6.1.1.4'
P P 0.1023 0.0942 'International Tables Vol C Tables 4.2.6.8 and 6.1.1.4'
F F 0.0171 0.0103 'International Tables Vol C Tables 4.2.6.8 and 6.1.1.4'
K K 0.2009 0.2494 'International Tables Vol C Tables 4.2.6.8 and 6.1.1.4'
B B 0.0013 0.0007 'International Tables Vol C Tables 4.2.6.8 and 6.1.1.4'

loop_
_geom_angle_atom_site_label_1
_geom_angle_atom_site_label_2
_geom_angle_atom_site_label_3
_geom_angle
_geom_angle_site_symmetry_1
_geom_angle_site_symmetry_3
F1 K1 F4 119.37(5) . .
F1 K1 F8 125.12(6) . 2_665
F4 K1 F8 105.76(6) . 2_665
F1 K1 F5 106.08(5) . 2_665
F4 K1 F5 128.84(5) . 2_665
F8 K1 F5 59.23(5) 2_665 2_665
F1 K1 F3 47.64(4) . .
F4 K1 F3 86.57(5) . .
F8 K1 F3 167.15(6) 2_665 .
F5 K1 F3 110.25(5) 2_665 .
F1 K1 F6 77.11(5) . 2_665
F4 K1 F6 122.59(5) . 2_665
F8 K1 F6 104.41(5) 2_665 2_665
F5 K1 F6 45.37(4) 2_665 2_665
F3 K1 F6 64.90(4) . 2_665
F1 K1 F6 155.31(5) . .
F4 K1 F6 45.59(4) . .
F8 K1 F6 79.44(5) 2_665 .
F5 K1 F6 83.41(5) 2_665 .
F3 K1 F6 107.80(4) . .
F6 K1 F6 95.44(4) 2_665 .
F1 K1 O6 70.68(5) . 2_665
F4 K1 O6 62.56(5) . 2_665
F8 K1 O6 109.11(5) 2_665 2_665
F5 K1 O6 164.05(5) 2_665 2_665
F3 K1 O6 79.55(4) . 2_665
F6 K1 O6 142.78(5) 2_665 2_665
F6 K1 O6 106.04(5) . 2_665
F1 K1 P3 77.42(4) . 2_665
F4 K1 P3 100.89(4) . 2_665
F8 K1 P3 64.21(4) 2_665 2_665
F5 K1 P3 111.26(4) 2_665 2_665
F3 K1 P3 117.80(3) . 2_665
F6 K1 P3 136.24(4) 2_665 2_665
F6 K1 P3 121.06(4) . 2_665
O6 K1 P3 52.92(3) 2_665 2_665
F1 K1 F5 113.61(5) . .
F4 K1 F5 43.37(5) . .
F8 K1 F5 120.61(5) 2_665 .
F5 K1 F5 98.67(4) 2_665 .
F3 K1 F5 66.09(4) . .
F6 K1 F5 79.22(4) 2_665 .
F6 K1 F5 41.73(4) . .
O6 K1 F5 96.84(5) 2_665 .
P3 K1 F5 144.09(4) 2_665 .
F1 K1 B2 131.61(6) . .
F4 K1 B2 25.30(6) . .
F8 K1 B2 102.54(7) 2_665 .
F5 K1 B2 105.12(6) 2_665 .
F3 K1 B2 87.00(6) . .
F6 K1 B2 100.69(6) 2_665 .
F6 K1 B2 25.86(5) . .
O6 K1 B2 87.54(6) 2_665 .
P3 K1 B2 122.79(5) 2_665 .
F5 K1 B2 25.07(6) . .
F1 K1 B1 22.86(5) . .
F4 K1 B1 105.07(6) . .
F8 K1 B1 146.60(7) 2_665 .
F5 K1 B1 108.75(6) 2_665 .
F3 K1 B1 24.83(5) . .
F6 K1 B1 68.52(6) 2_665 .
F6 K1 B1 132.63(6) . .
O6 K1 B1 74.61(6) 2_665 .
P3 K1 B1 97.51(5) 2_665 .
F5 K1 B1 90.91(5) . .
B2 K1 B1 110.82(7) . .
F8 K2 F3 93.10(6) . .
F8 K2 F5 62.84(6) . .
F3 K2 F5 75.63(5) . .
F8 K2 O8 92.56(6) . .
F3 K2 O8 138.12(6) . .
F5 K2 O8 141.76(6) . .
F8 K2 O3 84.43(6) . .
F3 K2 O3 152.07(5) . .
F5 K2 O3 78.56(6) . .
O8 K2 O3 69.80(6) . .
F8 K2 O2 147.72(6) . .
F3 K2 O2 96.89(5) . .
F5 K2 O2 149.44(5) . .
O8 K2 O2 60.13(6) . .
O3 K2 O2 99.93(5) . .
F8 K2 F7 43.70(6) . .
F3 K2 F7 95.43(5) . .
F5 K2 F7 105.56(5) . .
O8 K2 F7 62.27(6) . .
O3 K2 F7 101.64(5) . .
O2 K2 F7 104.62(5) . .
F8 K2 P2 113.90(5) . .
F3 K2 P2 106.28(4) . .
F5 K2 P2 62.43(4) . .
O8 K2 P2 109.07(5) . .
O3 K2 P2 51.04(4) . .
O2 K2 P2 92.59(3) . .
F7 K2 P2 150.48(4) . .
F8 K2 B3 21.19(7) . .
F3 K2 B3 97.04(6) . .
F5 K2 B3 83.91(6) . .
O8 K2 B3 75.71(7) . .
O3 K2 B3 90.63(6) . .
O2 K2 B3 126.62(6) . .
F7 K2 B3 22.79(6) . .
P2 K2 B3 131.41(5) . .
F8 K2 P1 112.04(5) . .
F3 K2 P1 59.09(3) . .
F5 K2 P1 134.45(4) . .
O8 K2 P1 80.42(5) . .
O3 K2 P1 146.75(5) . .
O2 K2 P1 50.70(3) . .
F7 K2 P1 76.03(4) . .
P2 K2 P1 132.38(2) . .
B3 K2 P1 96.19(5) . .
F8 K2 K3 56.64(5) . .
F3 K2 K3 51.26(3) . .
F5 K2 K3 90.39(4) . .
O8 K2 K3 100.00(5) . .
O3 K2 K3 139.87(4) . .
O2 K2 K3 108.16(4) . .
F7 K2 K3 44.22(4) . .
P2 K2 K3 150.11(2) . .
B3 K2 K3 49.59(5) . .
P1 K2 K3 58.472(14) . .
F8 K2 K1 79.95(5) . .
F3 K2 K1 34.29(3) . .
F5 K2 K1 41.60(4) . .
O8 K2 K1 167.79(5) . .
O3 K2 K1 118.51(4) . .
O2 K2 K1 123.36(4) . .
F7 K2 K1 106.12(4) . .
P2 K2 K1 82.898(16) . .
B3 K2 K1 94.67(5) . .
P1 K2 K1 93.384(16) . .
K3 K2 K1 67.829(13) . .
F2 K3 O9 102.92(8) . .
F2 K3 F6 78.76(5) . 2_665
O9 K3 F6 100.18(6) . 2_665
F2 K3 F7 134.14(6) . .
O9 K3 F7 112.85(9) . .
F6 K3 F7 119.85(6) 2_665 .
F2 K3 F9 162.68(7) . .
O9 K3 F9 87.31(8) . .
F6 K3 F9 85.75(7) 2_665 .
F7 K3 F9 49.45(6) . .
F2 K3 O1 91.48(5) . .
O9 K3 O1 79.58(6) . .
F6 K3 O1 169.97(5) 2_665 .
F7 K3 O1 68.82(6) . .
F9 K3 O1 104.23(7) . .
F2 K3 F3 47.36(4) . .
O9 K3 F3 147.91(7) . .
F6 K3 F3 66.28(4) 2_665 .
F7 K3 F3 98.84(6) . .
F9 K3 F3 118.78(7) . .
O1 K3 F3 108.71(4) . .
F2 K3 B3 148.34(7) . .
O9 K3 B3 108.72(9) . .
F6 K3 B3 96.55(7) 2_665 .
F7 K3 B3 26.53(6) . .
F9 K3 B3 26.21(7) . .
O1 K3 B3 92.99(7) . .
F3 K3 B3 101.88(7) . .
F2 K3 F8 125.18(5) . .
O9 K3 F8 129.67(8) . .
F6 K3 F8 77.94(5) 2_665 .
F7 K3 F8 42.16(6) . .
F9 K3 F8 42.42(6) . .
O1 K3 F8 110.06(5) . .
F3 K3 F8 77.84(4) . .
B3 K3 F8 26.00(7) . .
F2 K3 B1 22.32(6) . .
O9 K3 B1 124.36(8) . .
F6 K3 B1 70.97(6) 2_665 .
F7 K3 B1 118.95(7) . .
F9 K3 B1 142.80(8) . .
O1 K3 B1 100.76(6) . .
F3 K3 B1 25.05(5) . .
B3 K3 B1 126.66(8) . .
F8 K3 B1 102.87(6) . .
F2 K3 C19 111.74(6) . .
O9 K3 C19 64.38(7) . .
F6 K3 C19 162.44(6) 2_665 .
F7 K3 C19 63.62(7) . .
F9 K3 C19 85.21(8) . .
O1 K3 C19 23.56(5) . .
F3 K3 C19 131.25(5) . .
B3 K3 C19 81.69(8) . .
F8 K3 C19 104.92(6) . .
B1 K3 C19 123.96(6) . .
F2 K3 P1 55.57(3) . .
O9 K3 P1 120.99(6) . .
F6 K3 P1 122.46(4) 2_665 .
F7 K3 P1 81.12(4) . .
F9 K3 P1 130.38(4) . .
O1 K3 P1 51.39(3) . .
F3 K3 P1 57.39(3) . .
B3 K3 P1 104.93(5) . .
F8 K3 P1 99.85(4) . .
B1 K3 P1 53.27(5) . .
C19 K3 P1 74.54(4) . .
C13 P1 C1 102.88(10) . .
C13 P1 C7 99.88(10) . .
C1 P1 C7 101.98(10) . .
C13 P1 K2 101.17(7) . .
C1 P1 K2 101.21(7) . .
C7 P1 K2 144.12(7) . .
C13 P1 K3 140.02(7) . .
C1 P1 K3 115.82(7) . .
C7 P1 K3 82.20(7) . .
K2 P1 K3 63.097(15) . .
F1 B1 F2 108.3(2) . .
F1 B1 F3 106.24(19) . .
F2 B1 F3 106.06(19) . .
F1 B1 C2 112.4(2) . .
F2 B1 C2 111.36(19) . .
F3 B1 C2 112.1(2) . .
F1 B1 K3 118.27(15) . .
F3 B1 K3 62.07(11) . .
C2 B1 K3 128.54(15) . .
F1 B1 K1 48.48(11) . .
F2 B1 K1 116.32(14) . .
F3 B1 K1 57.90(11) . .
C2 B1 K1 132.17(16) . .
K3 B1 K1 90.43(6) . .
B1 F1 K1 108.67(14) . .
B1 F2 K3 113.67(13) . .
B1 F3 K2 148.14(13) . .
B1 F3 K1 97.27(12) . .
K2 F3 K1 113.78(5) . .
B1 F3 K3 92.88(13) . .
K2 F3 K3 83.69(4) . .
K1 F3 K3 109.46(5) . .
C8 O1 C19 117.71(19) . .
C8 O1 K3 109.28(13) . .
C19 O1 K3 104.00(14) . .
C14 O2 C20 117.2(2) . .
C14 O2 K2 130.11(13) . .
C20 O2 K2 94.20(14) . .
C27 P2 C33 101.75(10) . .
C27 P2 C21 100.86(10) . .
C33 P2 C21 102.30(10) . .
C27 P2 K2 94.71(7) . .
C33 P2 K2 138.65(8) . .
C21 P2 K2 111.51(7) . .
F4 B2 F5 107.1(2) . .
F4 B2 F6 106.0(2) . .
F5 B2 F6 104.2(2) . .
F4 B2 C22 112.7(2) . .
F5 B2 C22 114.1(2) . .
F6 B2 C22 112.1(2) . .
F4 B2 K1 57.86(12) . .
F5 B2 K1 76.44(14) . .
F6 B2 K1 67.64(12) . .
C22 B2 K1 168.52(17) . .
F4 B2 K1 129.71(16) . 2_665
F5 B2 K1 52.32(11) . 2_665
F6 B2 K1 53.86(11) . 2_665
C22 B2 K1 117.59(15) . 2_665
K1 B2 K1 72.09(6) . 2_665
B2 F4 K1 96.84(14) . .
B2 F5 K2 140.17(14) . .
B2 F5 K1 104.91(13) . 2_665
K2 F5 K1 114.82(6) . 2_665
B2 F5 K1 78.49(14) . .
K2 F5 K1 104.00(6) . .
K1 F5 K1 81.33(4) 2_665 .
B2 F6 K3 137.04(15) . 2_665
B2 F6 K1 102.91(14) . 2_665
K3 F6 K1 119.20(5) 2_665 2_665
B2 F6 K1 86.50(13) . .
K3 F6 K1 104.58(5) 2_665 .
K1 F6 K1 84.56(4) 2_665 .
C28 O3 C39 117.7(2) . .
C28 O3 K2 120.42(14) . .
C39 O3 K2 105.09(16) . .
C34 O4 C40 118.1(2) . .
C47 P3 C53 101.09(10) . .
C47 P3 C41 104.55(10) . .
C53 P3 C41 102.41(10) . .
C47 P3 K1 113.91(7) . 2_665
C53 P3 K1 106.72(8) . 2_665
C41 P3 K1 125.07(7) . 2_665
F9 B3 F7 110.1(2) . .
F9 B3 F8 104.0(3) . .
F7 B3 F8 102.1(2) . .
F9 B3 C42 114.8(2) . .
F7 B3 C42 113.3(2) . .
F8 B3 C42 111.5(2) . .
F9 B3 K3 61.11(13) . .
F7 B3 K3 59.88(13) . .
F8 B3 K3 82.44(15) . .
C42 B3 K3 165.9(2) . .
F9 B3 K2 124.04(19) . .
F7 B3 K2 60.25(16) . .
C42 B3 K2 119.18(16) . .
K3 B3 K2 69.54(6) . .
B3 F7 K3 93.59(15) . .
B3 F7 K2 96.97(18) . .
K3 F7 K2 81.94(6) . .
B3 F8 K2 116.18(16) . .
B3 F8 K1 121.02(16) . 2_665
K2 F8 K1 117.01(7) . 2_665
B3 F8 K3 71.56(15) . .
K2 F8 K3 79.57(5) . .
K1 F8 K3 94.89(6) 2_665 .
B3 F9 K3 92.69(15) . .
C48 O5 C59 118.6(2) . .
C54 O6 C60 117.7(2) . .
C54 O6 K1 119.63(14) . 2_665
C60 O6 K1 107.63(15) . 2_665
C6 C1 C2 120.6(2) . .
C6 C1 P1 121.36(18) . .
C2 C1 P1 118.06(16) . .
C3 C2 C1 117.0(2) . .
C3 C2 B1 119.2(2) . .
C1 C2 B1 123.7(2) . .
C4 C3 C2 122.2(2) . .
C4 C3 H3 118.9 . .
C2 C3 H3 118.9 . .
C5 C4 C3 120.0(2) . .
C5 C4 H4 120.0 . .
C3 C4 H4 120.0 . .
C4 C5 C6 119.4(2) . .
C4 C5 H5 120.3 . .
C6 C5 H5 120.3 . .
C5 C6 C1 120.8(2) . .
C5 C6 H6 119.6 . .
C1 C6 H6 119.6 . .
C12 C7 C8 117.6(2) . .
C12 C7 P1 123.35(18) . .
C8 C7 P1 119.06(17) . .
O1 C8 C9 123.0(2) . .
O1 C8 C7 116.0(2) . .
C9 C8 C7 121.0(2) . .
C10 C9 C8 119.7(2) . .
C10 C9 H9 120.2 . .
C8 C9 H9 120.2 . .
C11 C10 C9 120.8(3) . .
C11 C10 H10 119.6 . .
C9 C10 H10 119.6 . .
C10 C11 C12 119.3(3) . .
C10 C11 H11 120.4 . .
C12 C11 H11 120.4 . .
C11 C12 C7 121.7(2) . .
C11 C12 H12 119.1 . .
C7 C12 H12 119.1 . .
C18 C13 C14 117.8(2) . .
C18 C13 P1 123.02(17) . .
C14 C13 P1 118.87(17) . .
O2 C14 C15 122.9(2) . .
O2 C14 C13 116.4(2) . .
C15 C14 C13 120.7(2) . .
C14 C15 C16 119.6(2) . .
C14 C15 H15 120.2 . .
C16 C15 H15 120.2 . .
C17 C16 C15 120.5(2) . .
C17 C16 H16 119.7 . .
C15 C16 H16 119.7 . .
C16 C17 C18 119.7(2) . .
C16 C17 H17 120.1 . .
C18 C17 H17 120.1 . .
C17 C18 C13 121.6(2) . .
C17 C18 H18 119.2 . .
C13 C18 H18 119.2 . .
O1 C19 K3 52.43(12) . .
O1 C19 H19A 109.5 . .
K3 C19 H19A 161.9 . .
O1 C19 H19B 109.5 . .
K3 C19 H19B 80.3 . .
H19A C19 H19B 109.5 . .
O1 C19 H19C 109.5 . .
K3 C19 H19C 80.1 . .
H19A C19 H19C 109.5 . .
H19B C19 H19C 109.5 . .
O2 C20 H20A 109.5 . .
O2 C20 H20B 109.5 . .
H20A C20 H20B 109.5 . .
O2 C20 H20C 109.5 . .
H20A C20 H20C 109.5 . .
H20B C20 H20C 109.5 . .
O2 C20 H20D 109.5 . .
H20A C20 H20D 141.1 . .
H20B C20 H20D 56.3 . .
H20C C20 H20D 56.3 . .
O2 C20 H20E 109.5 . .
H20A C20 H20E 56.3 . .
H20B C20 H20E 141.1 . .
H20C C20 H20E 56.3 . .
H20D C20 H20E 109.5 . .
O2 C20 H20F 109.5 . .
H20A C20 H20F 56.3 . .
H20B C20 H20F 56.3 . .
H20C C20 H20F 141.1 . .
H20D C20 H20F 109.5 . .
H20E C20 H20F 109.5 . .
C26 C21 C22 120.5(2) . .
C26 C21 P2 120.05(17) . .
C22 C21 P2 119.43(17) . .
C23 C22 C21 116.3(2) . .
C23 C22 B2 120.1(2) . .
C21 C22 B2 123.5(2) . .
C24 C23 C22 122.8(2) . .
C24 C23 H23 118.6 . .
C22 C23 H23 118.6 . .
C25 C24 C23 120.1(2) . .
C25 C24 H24 120.0 . .
C23 C24 H24 120.0 . .
C24 C25 C26 119.0(2) . .
C24 C25 H25 120.5 . .
C26 C25 H25 120.5 . .
C25 C26 C21 121.2(2) . .
C25 C26 H26 119.4 . .
C21 C26 H26 119.4 . .
C32 C27 C28 118.0(2) . .
C32 C27 P2 124.77(18) . .
C28 C27 P2 117.16(17) . .
O3 C28 C29 124.1(2) . .
O3 C28 C27 115.0(2) . .
C29 C28 C27 120.9(2) . .
C28 C29 C30 119.7(2) . .
C28 C29 H29 120.1 . .
C30 C29 H29 120.1 . .
C31 C30 C29 120.5(2) . .
C31 C30 H30 119.8 . .
C29 C30 H30 119.8 . .
C30 C31 C32 119.6(2) . .
C30 C31 H31 120.2 . .
C32 C31 H31 120.2 . .
C27 C32 C31 121.3(2) . .
C27 C32 H32 119.3 . .
C31 C32 H32 119.3 . .
C38 C33 C34 116.6(2) . .
C38 C33 P2 124.73(18) . .
C34 C33 P2 118.24(18) . .
O4 C34 C35 123.7(2) . .
O4 C34 C33 114.9(2) . .
C35 C34 C33 121.5(2) . .
C36 C35 C34 119.9(3) . .
C36 C35 H35 120.0 . .
C34 C35 H35 120.0 . .
C35 C36 C37 120.3(3) . .
C35 C36 H36 119.9 . .
C37 C36 H36 119.9 . .
C36 C37 C38 119.4(3) . .
C36 C37 H37 120.3 . .
C38 C37 H37 120.3 . .
C33 C38 C37 122.4(2) . .
C33 C38 H38 118.8 . .
C37 C38 H38 118.8 . .
O3 C39 H39A 109.5 . .
O3 C39 H39B 109.5 . .
H39A C39 H39B 109.5 . .
O3 C39 H39C 109.5 . .
H39A C39 H39C 109.5 . .
H39B C39 H39C 109.5 . .
O4 C40 H40A 109.5 . .
O4 C40 H40B 109.5 . .
H40A C40 H40B 109.5 . .
O4 C40 H40C 109.5 . .
H40A C40 H40C 109.5 . .
H40B C40 H40C 109.5 . .
O4 C40 H40D 109.5 . .
H40A C40 H40D 141.1 . .
H40B C40 H40D 56.3 . .
H40C C40 H40D 56.3 . .
O4 C40 H40E 109.5 . .
H40A C40 H40E 56.3 . .
H40B C40 H40E 141.1 . .
H40C C40 H40E 56.3 . .
H40D C40 H40E 109.5 . .
O4 C40 H40F 109.5 . .
H40A C40 H40F 56.3 . .
H40B C40 H40F 56.3 . .
H40C C40 H40F 141.1 . .
H40D C40 H40F 109.5 . .
H40E C40 H40F 109.5 . .
C46 C41 C42 120.8(2) . .
C46 C41 P3 121.47(17) . .
C42 C41 P3 117.74(16) . .
C43 C42 C41 116.7(2) . .
C43 C42 B3 119.2(2) . .
C41 C42 B3 124.2(2) . .
C44 C43 C42 122.5(2) . .
C44 C43 H43 118.8 . .
C42 C43 H43 118.8 . .
C43 C44 C45 120.0(2) . .
C43 C44 H44 120.0 . .
C45 C44 H44 120.0 . .
C44 C45 C46 119.2(2) . .
C44 C45 H45 120.4 . .
C46 C45 H45 120.4 . .
C45 C46 C41 120.8(2) . .
C45 C46 H46 119.6 . .
C41 C46 H46 119.6 . .
C52 C47 C48 117.9(2) . .
C52 C47 P3 124.38(18) . .
C48 C47 P3 116.95(18) . .
O5 C48 C49 124.4(2) . .
O5 C48 C47 114.6(2) . .
C49 C48 C47 121.0(2) . .
C50 C49 C48 119.3(3) . .
C50 C49 H49 120.4 . .
C48 C49 H49 120.4 . .
C51 C50 C49 121.3(3) . .
C51 C50 H50 119.4 . .
C49 C50 H50 119.4 . .
C50 C51 C52 119.2(3) . .
C50 C51 H51 120.4 . .
C52 C51 H51 120.4 . .
C47 C52 C51 121.3(2) . .
C47 C52 H52 119.3 . .
C51 C52 H52 119.3 . .
C58 C53 C54 118.3(2) . .
C58 C53 P3 124.27(18) . .
C54 C53 P3 117.30(17) . .
O6 C54 C55 123.9(2) . .
O6 C54 C53 115.2(2) . .
C55 C54 C53 120.9(2) . .
C56 C55 C54 119.5(3) . .
C56 C55 H55 120.3 . .
C54 C55 H55 120.3 . .
C57 C56 C55 120.5(3) . .
C57 C56 H56 119.8 . .
C55 C56 H56 119.8 . .
C56 C57 C58 119.7(3) . .
C56 C57 H57 120.2 . .
C58 C57 H57 120.2 . .
C57 C58 C53 121.2(2) . .
C57 C58 H58 119.4 . .
C53 C58 H58 119.4 . .
O5 C59 H59A 109.5 . .
O5 C59 H59B 109.5 . .
H59A C59 H59B 109.5 . .
O5 C59 H59C 109.5 . .
H59A C59 H59C 109.5 . .
H59B C59 H59C 109.5 . .
O6 C60 H60A 109.5 . .
O6 C60 H60B 109.5 . .
H60A C60 H60B 109.5 . .
O6 C60 H60C 109.5 . .
H60A C60 H60C 109.5 . .
H60B C60 H60C 109.5 . .
O7 C61 C63 122.8(3) . .
O7 C61 C62 120.9(4) . .
C63 C61 C62 116.3(3) . .
C61 C62 H62A 109.5 . .
C61 C62 H62B 109.5 . .
H62A C62 H62B 109.5 . .
C61 C62 H62C 109.5 . .
H62A C62 H62C 109.5 . .
H62B C62 H62C 109.5 . .
C61 C62 H62D 109.5 . .
H62A C62 H62D 141.1 . .
H62B C62 H62D 56.3 . .
H62C C62 H62D 56.3 . .
C61 C62 H62E 109.5 . .
H62A C62 H62E 56.3 . .
H62B C62 H62E 141.1 . .
H62C C62 H62E 56.3 . .
H62D C62 H62E 109.5 . .
C61 C62 H62F 109.5 . .
H62A C62 H62F 56.3 . .
H62B C62 H62F 56.3 . .
H62C C62 H62F 141.1 . .
H62D C62 H62F 109.5 . .
H62E C62 H62F 109.5 . .
C61 C63 H63A 109.5 . .
C61 C63 H63B 109.5 . .
H63A C63 H63B 109.5 . .
C61 C63 H63C 109.5 . .
H63A C63 H63C 109.5 . .
H63B C63 H63C 109.5 . .
C61 C63 H63D 109.5 . .
H63A C63 H63D 141.1 . .
H63B C63 H63D 56.3 . .
H63C C63 H63D 56.3 . .
C61 C63 H63E 109.5 . .
H63A C63 H63E 56.3 . .
H63B C63 H63E 141.1 . .
H63C C63 H63E 56.3 . .
H63D C63 H63E 109.5 . .
C61 C63 H63F 109.5 . .
H63A C63 H63F 56.3 . .
H63B C63 H63F 56.3 . .
H63C C63 H63F 141.1 . .
H63D C63 H63F 109.5 . .
H63E C63 H63F 109.5 . .
C64 O8 K2 153.3(2) . .
O8 C64 C66 120.5(4) . .
O8 C64 C65 122.5(3) . .
C66 C64 C65 117.0(3) . .
C64 C65 H65A 109.5 . .
C64 C65 H65B 109.5 . .
H65A C65 H65B 109.5 . .
C64 C65 H65C 109.5 . .
H65A C65 H65C 109.5 . .
H65B C65 H65C 109.5 . .
C64 C65 H65D 109.5 . .
H65A C65 H65D 141.1 . .
H65B C65 H65D 56.3 . .
H65C C65 H65D 56.3 . .
C64 C65 H65E 109.5 . .
H65A C65 H65E 56.3 . .
H65B C65 H65E 141.1 . .
H65C C65 H65E 56.3 . .
H65D C65 H65E 109.5 . .
C64 C65 H65F 109.5 . .
H65A C65 H65F 56.3 . .
H65B C65 H65F 56.3 . .
H65C C65 H65F 141.1 . .
H65D C65 H65F 109.5 . .
H65E C65 H65F 109.5 . .
C64 C66 H66A 109.5 . .
C64 C66 H66B 109.5 . .
H66A C66 H66B 109.5 . .
C64 C66 H66C 109.5 . .
H66A C66 H66C 109.5 . .
H66B C66 H66C 109.5 . .
C67 O9 K3 129.3(2) . .
O9 C67 C69 120.1(3) . .
O9 C67 C68 122.0(3) . .
C69 C67 C68 117.9(3) . .
C67 C68 H68A 109.5 . .
C67 C68 H68B 109.5 . .
H68A C68 H68B 109.5 . .
C67 C68 H68C 109.5 . .
H68A C68 H68C 109.5 . .
H68B C68 H68C 109.5 . .
C67 C69 H69A 109.5 . .
C67 C69 H69B 109.5 . .
H69A C69 H69B 109.5 . .
C67 C69 H69C 109.5 . .
H69A C69 H69C 109.5 . .
H69B C69 H69C 109.5 . .

loop_
_geom_bond_atom_site_label_1
_geom_bond_atom_site_label_2
_geom_bond_distance
_geom_bond_site_symmetry_2
K1 F1 2.7018(16) .
K1 F4 2.7894(18) .
K1 F8 2.877(2) 2_665
K1 F5 2.8921(18) 2_665
K1 F3 2.9196(15) .
K1 F6 2.9256(17) 2_665
K1 F6 3.0304(16) .
K1 O6 3.1776(19) 2_665
K1 P3 3.2277(8) 2_665
K1 F5 3.245(2) .
K1 B2 3.271(3) .
K1 B1 3.419(3) .
K2 F8 2.708(2) .
K2 F3 2.7400(15) .
K2 F5 2.7606(17) .
K2 O8 2.887(2) .
K2 O3 2.938(2) .
K2 O2 3.0683(18) .
K2 F7 3.139(3) .
K2 P2 3.5686(8) .
K2 B3 3.588(3) .
K2 P1 3.6769(8) .
K2 K3 3.8485(8) .
K3 F2 2.5900(15) .
K3 O9 2.676(3) .
K3 F6 2.6958(16) 2_665
K3 F7 2.711(2) .
K3 F9 2.741(2) .
K3 O1 2.8542(18) .
K3 F3 3.0203(16) .
K3 B3 3.128(3) .
K3 F8 3.268(2) .
K3 B1 3.414(3) .
K3 C19 3.494(3) .
K3 P1 3.6785(7) .
P1 C13 1.838(2) .
P1 C1 1.840(2) .
P1 C7 1.843(2) .
B1 F1 1.402(3) .
B1 F2 1.416(3) .
B1 F3 1.447(3) .
B1 C2 1.621(3) .
O1 C8 1.375(3) .
O1 C19 1.439(3) .
O2 C14 1.368(3) .
O2 C20 1.435(3) .
P2 C27 1.836(2) .
P2 C33 1.844(2) .
P2 C21 1.845(2) .
B2 F4 1.408(3) .
B2 F5 1.414(3) .
B2 F6 1.429(3) .
B2 C22 1.617(4) .
B2 K1 3.531(3) 2_665
F5 K1 2.8921(18) 2_665
F6 K3 2.6958(16) 2_665
F6 K1 2.9256(17) 2_665
O3 C28 1.376(3) .
O3 C39 1.435(3) .
O4 C34 1.365(3) .
O4 C40 1.433(3) .
P3 C47 1.825(2) .
P3 C53 1.829(2) .
P3 C41 1.839(2) .
P3 K1 3.2277(8) 2_665
B3 F9 1.383(3) .
B3 F7 1.400(3) .
B3 F8 1.445(4) .
B3 C42 1.617(4) .
F8 K1 2.877(2) 2_665
O5 C48 1.367(3) .
O5 C59 1.411(4) .
O6 C54 1.368(3) .
O6 C60 1.430(3) .
O6 K1 3.1776(19) 2_665
C1 C6 1.401(3) .
C1 C2 1.411(3) .
C2 C3 1.403(3) .
C3 C4 1.391(4) .
C3 H3 0.9500 .
C4 C5 1.384(4) .
C4 H4 0.9500 .
C5 C6 1.392(4) .
C5 H5 0.9500 .
C6 H6 0.9500 .
C7 C12 1.395(3) .
C7 C8 1.405(3) .
C8 C9 1.390(3) .
C9 C10 1.384(4) .
C9 H9 0.9500 .
C10 C11 1.378(4) .
C10 H10 0.9500 .
C11 C12 1.390(4) .
C11 H11 0.9500 .
C12 H12 0.9500 .
C13 C18 1.395(3) .
C13 C14 1.410(3) .
C14 C15 1.392(3) .
C15 C16 1.397(4) .
C15 H15 0.9500 .
C16 C17 1.373(4) .
C16 H16 0.9500 .
C17 C18 1.390(3) .
C17 H17 0.9500 .
C18 H18 0.9500 .
C19 H19A 0.9800 .
C19 H19B 0.9800 .
C19 H19C 0.9800 .
C20 H20A 0.9800 .
C20 H20B 0.9800 .
C20 H20C 0.9800 .
C20 H20D 0.9800 .
C20 H20E 0.9800 .
C20 H20F 0.9800 .
C21 C26 1.400(3) .
C21 C22 1.413(3) .
C22 C23 1.407(3) .
C23 C24 1.382(4) .
C23 H23 0.9500 .
C24 C25 1.382(4) .
C24 H24 0.9500 .
C25 C26 1.390(3) .
C25 H25 0.9500 .
C26 H26 0.9500 .
C27 C32 1.385(3) .
C27 C28 1.411(3) .
C28 C29 1.385(4) .
C29 C30 1.389(4) .
C29 H29 0.9500 .
C30 C31 1.379(4) .
C30 H30 0.9500 .
C31 C32 1.397(3) .
C31 H31 0.9500 .
C32 H32 0.9500 .
C33 C38 1.392(3) .
C33 C34 1.413(3) .
C34 C35 1.389(4) .
C35 C36 1.381(4) .
C35 H35 0.9500 .
C36 C37 1.383(4) .
C36 H36 0.9500 .
C37 C38 1.393(4) .
C37 H37 0.9500 .
C38 H38 0.9500 .
C39 H39A 0.9800 .
C39 H39B 0.9800 .
C39 H39C 0.9800 .
C40 H40A 0.9800 .
C40 H40B 0.9800 .
C40 H40C 0.9800 .
C40 H40D 0.9800 .
C40 H40E 0.9800 .
C40 H40F 0.9800 .
C41 C46 1.397(3) .
C41 C42 1.411(3) .
C42 C43 1.404(3) .
C43 C44 1.384(4) .
C43 H43 0.9500 .
C44 C45 1.386(4) .
C44 H44 0.9500 .
C45 C46 1.389(3) .
C45 H45 0.9500 .
C46 H46 0.9500 .
C47 C52 1.391(3) .
C47 C48 1.408(3) .
C48 C49 1.386(4) .
C49 C50 1.386(4) .
C49 H49 0.9500 .
C50 C51 1.374(4) .
C50 H50 0.9500 .
C51 C52 1.395(4) .
C51 H51 0.9500 .
C52 H52 0.9500 .
C53 C58 1.394(3) .
C53 C54 1.402(3) .
C54 C55 1.392(3) .
C55 C56 1.391(4) .
C55 H55 0.9500 .
C56 C57 1.382(4) .
C56 H56 0.9500 .
C57 C58 1.390(4) .
C57 H57 0.9500 .
C58 H58 0.9500 .
C59 H59A 0.9800 .
C59 H59B 0.9800 .
C59 H59C 0.9800 .
C60 H60A 0.9800 .
C60 H60B 0.9800 .
C60 H60C 0.9800 .
O7 C61 1.209(4) .
C61 C63 1.474(6) .
C61 C62 1.482(5) .
C62 H62A 0.9800 .
C62 H62B 0.9800 .
C62 H62C 0.9800 .
C62 H62D 0.9800 .
C62 H62E 0.9800 .
C62 H62F 0.9800 .
C63 H63A 0.9800 .
C63 H63B 0.9800 .
C63 H63C 0.9800 .
C63 H63D 0.9800 .
C63 H63E 0.9800 .
C63 H63F 0.9800 .
O8 C64 1.215(4) .
C64 C66 1.480(5) .
C64 C65 1.487(4) .
C65 H65A 0.9800 .
C65 H65B 0.9800 .
C65 H65C 0.9800 .
C65 H65D 0.9800 .
C65 H65E 0.9800 .
C65 H65F 0.9800 .
C66 H66A 0.9800 .
C66 H66B 0.9800 .
C66 H66C 0.9800 .
O9 C67 1.212(4) .
C67 C69 1.494(5) .
C67 C68 1.497(5) .
C68 H68A 0.9800 .
C68 H68B 0.9800 .
C68 H68C 0.9800 .
C69 H69A 0.9800 .
C69 H69B 0.9800 .
C69 H69C 0.9800 .

loop_
_geom_torsion_atom_site_label_1
_geom_torsion_atom_site_label_2
_geom_torsion_atom_site_label_3
_geom_torsion_atom_site_label_4
_geom_torsion
_geom_torsion_site_symmetry_1
_geom_torsion_site_symmetry_4
F1 K1 K2 F8 118.34(6) . .
F4 K1 K2 F8 -108.96(6) . .
F8 K1 K2 F8 -45.62(15) 2_665 .
F5 K1 K2 F8 15.03(7) 2_665 .
F3 K1 K2 F8 110.94(8) . .
F6 K1 K2 F8 38.42(6) 2_665 .
F6 K1 K2 F8 -62.39(6) . .
O6 K1 K2 F8 -170.37(6) 2_665 .
P3 K1 K2 F8 176.90(6) 2_665 .
F5 K1 K2 F8 -60.09(7) . .
B2 K1 K2 F8 -79.73(8) . .
B1 K1 K2 F8 114.61(8) . .
F1 K1 K2 F3 7.39(6) . .
F4 K1 K2 F3 140.10(7) . .
F8 K1 K2 F3 -156.57(13) 2_665 .
F5 K1 K2 F3 -95.91(7) 2_665 .
F6 K1 K2 F3 -72.52(6) 2_665 .
F6 K1 K2 F3 -173.33(7) . .
O6 K1 K2 F3 78.69(7) 2_665 .
P3 K1 K2 F3 65.95(6) 2_665 .
F5 K1 K2 F3 -171.04(8) . .
B2 K1 K2 F3 169.33(8) . .
B1 K1 K2 F3 3.66(8) . .
F1 K1 K2 F5 178.43(7) . .
F4 K1 K2 F5 -48.87(7) . .
F8 K1 K2 F5 14.47(12) 2_665 .
F5 K1 K2 F5 75.12(7) 2_665 .
F3 K1 K2 F5 171.04(8) . .
F6 K1 K2 F5 98.52(6) 2_665 .
F6 K1 K2 F5 -2.29(6) . .
O6 K1 K2 F5 -110.27(6) 2_665 .
P3 K1 K2 F5 -123.01(6) 2_665 .
B2 K1 K2 F5 -19.63(8) . .
B1 K1 K2 F5 174.70(8) . .
F1 K1 K2 O8 65.6(2) . .
F4 K1 K2 O8 -161.7(2) . .
F8 K1 K2 O8 -98.4(3) 2_665 .
F5 K1 K2 O8 -37.7(2) 2_665 .
F3 K1 K2 O8 58.2(2) . .
F6 K1 K2 O8 -14.4(2) 2_665 .
F6 K1 K2 O8 -115.2(2) . .
O6 K1 K2 O8 136.9(2) 2_665 .
P3 K1 K2 O8 124.1(2) 2_665 .
F5 K1 K2 O8 -112.9(2) . .
B2 K1 K2 O8 -132.5(2) . .
B1 K1 K2 O8 61.8(2) . .
F1 K1 K2 O3 -163.70(6) . .
F4 K1 K2 O3 -30.99(6) . .
F8 K1 K2 O3 32.34(12) 2_665 .
F5 K1 K2 O3 93.00(6) 2_665 .
F3 K1 K2 O3 -171.09(7) . .
F6 K1 K2 O3 116.39(5) 2_665 .
F6 K1 K2 O3 15.58(5) . .
O6 K1 K2 O3 -92.40(6) 2_665 .
P3 K1 K2 O3 -105.13(5) 2_665 .
F5 K1 K2 O3 17.88(7) . .
B2 K1 K2 O3 -1.76(7) . .
B1 K1 K2 O3 -167.43(7) . .
F1 K1 K2 O2 -37.34(6) . .
F4 K1 K2 O2 95.36(6) . .
F8 K1 K2 O2 158.69(12) 2_665 .
F5 K1 K2 O2 -140.65(6) 2_665 .
F3 K1 K2 O2 -44.74(7) . .
F6 K1 K2 O2 -117.26(5) 2_665 .
F6 K1 K2 O2 141.93(5) . .
O6 K1 K2 O2 33.95(5) 2_665 .
P3 K1 K2 O2 21.22(5) 2_665 .
F5 K1 K2 O2 144.23(7) . .
B2 K1 K2 O2 124.59(7) . .
B1 K1 K2 O2 -41.07(7) . .
F1 K1 K2 F7 82.97(5) . .
F4 K1 K2 F7 -144.32(5) . .
F8 K1 K2 F7 -80.99(12) 2_665 .
F5 K1 K2 F7 -20.33(5) 2_665 .
F3 K1 K2 F7 75.58(7) . .
F6 K1 K2 F7 3.06(5) 2_665 .
F6 K1 K2 F7 -97.75(5) . .
O6 K1 K2 F7 154.27(5) 2_665 .
P3 K1 K2 F7 141.53(4) 2_665 .
F5 K1 K2 F7 -95.46(7) . .
B2 K1 K2 F7 -115.09(7) . .
B1 K1 K2 F7 79.24(7) . .
F1 K1 K2 P2 -125.77(4) . .
F4 K1 K2 P2 6.94(4) . .
F8 K1 K2 P2 70.27(11) 2_665 .
F5 K1 K2 P2 130.93(4) 2_665 .
F3 K1 K2 P2 -133.16(6) . .
F6 K1 K2 P2 154.32(4) 2_665 .
F6 K1 K2 P2 53.51(3) . .
O6 K1 K2 P2 -54.47(4) 2_665 .
P3 K1 K2 P2 -67.21(3) 2_665 .
F5 K1 K2 P2 55.80(5) . .
B2 K1 K2 P2 36.17(6) . .
B1 K1 K2 P2 -129.50(6) . .
F1 K1 K2 B3 103.04(6) . .
F4 K1 K2 B3 -124.26(6) . .
F8 K1 K2 B3 -60.92(12) 2_665 .
F5 K1 K2 B3 -0.27(6) 2_665 .
F3 K1 K2 B3 95.65(8) . .
F6 K1 K2 B3 23.13(6) 2_665 .
F6 K1 K2 B3 -77.68(6) . .
O6 K1 K2 B3 174.34(6) 2_665 .
P3 K1 K2 B3 161.60(6) 2_665 .
F5 K1 K2 B3 -75.39(7) . .
B2 K1 K2 B3 -95.02(8) . .
B1 K1 K2 B3 99.31(8) . .
F1 K1 K2 P1 6.54(4) . .
F4 K1 K2 P1 139.24(4) . .
F8 K1 K2 P1 -157.42(11) 2_665 .
F5 K1 K2 P1 -96.77(4) 2_665 .
F3 K1 K2 P1 -0.85(6) . .
F6 K1 K2 P1 -73.37(4) 2_665 .
F6 K1 K2 P1 -174.18(3) . .
O6 K1 K2 P1 77.84(4) 2_665 .
P3 K1 K2 P1 65.10(3) 2_665 .
F5 K1 K2 P1 -171.89(6) . .
B2 K1 K2 P1 168.48(6) . .
B1 K1 K2 P1 2.81(6) . .
F1 K1 K2 K3 60.40(4) . .
F4 K1 K2 K3 -166.89(4) . .
F8 K1 K2 K3 -103.56(11) 2_665 .
F5 K1 K2 K3 -42.90(4) 2_665 .
F3 K1 K2 K3 53.01(6) . .
F6 K1 K2 K3 -19.51(3) 2_665 .
F6 K1 K2 K3 -120.32(3) . .
O6 K1 K2 K3 131.70(4) 2_665 .
P3 K1 K2 K3 118.96(3) 2_665 .
F5 K1 K2 K3 -118.03(6) . .
B2 K1 K2 K3 -137.66(6) . .
B1 K1 K2 K3 56.67(6) . .
F8 K2 P1 C13 121.68(8) . .
F3 K2 P1 C13 -158.36(8) . .
F5 K2 P1 C13 -165.34(9) . .
O8 K2 P1 C13 32.80(8) . .
O3 K2 P1 C13 6.43(10) . .
O2 K2 P1 C13 -26.23(8) . .
F7 K2 P1 C13 96.42(8) . .
P2 K2 P1 C13 -74.33(7) . .
B3 K2 P1 C13 107.13(9) . .
K3 K2 P1 C13 140.87(7) . .
K1 K2 P1 C13 -157.80(7) . .
F8 K2 P1 C1 -132.60(9) . .
F3 K2 P1 C1 -52.65(8) . .
F5 K2 P1 C1 -59.63(9) . .
O8 K2 P1 C1 138.51(9) . .
O3 K2 P1 C1 112.14(10) . .
O2 K2 P1 C1 79.48(9) . .
F7 K2 P1 C1 -157.86(8) . .
P2 K2 P1 C1 31.39(8) . .
B3 K2 P1 C1 -147.16(9) . .
K3 K2 P1 C1 -113.41(8) . .
K1 K2 P1 C1 -52.09(8) . .
F8 K2 P1 C7 -3.17(14) . .
F3 K2 P1 C7 76.79(13) . .
F5 K2 P1 C7 69.81(14) . .
O8 K2 P1 C7 -92.05(13) . .
O3 K2 P1 C7 -118.42(14) . .
O2 K2 P1 C7 -151.09(13) . .
F7 K2 P1 C7 -28.43(13) . .
P2 K2 P1 C7 160.82(12) . .
B3 K2 P1 C7 -17.73(14) . .
K3 K2 P1 C7 16.02(12) . .
K1 K2 P1 C7 77.35(13) . .
F8 K2 P1 K3 -19.19(5) . .
F3 K2 P1 K3 60.77(4) . .
F5 K2 P1 K3 53.79(6) . .
O8 K2 P1 K3 -108.07(5) . .
O3 K2 P1 K3 -134.44(7) . .
O2 K2 P1 K3 -167.10(5) . .
F7 K2 P1 K3 -44.45(4) . .
P2 K2 P1 K3 144.80(3) . .
B3 K2 P1 K3 -33.74(5) . .
K1 K2 P1 K3 61.329(14) . .
F2 K3 P1 C13 174.18(12) . .
O9 K3 P1 C13 89.66(14) . .
F6 K3 P1 C13 -141.56(12) 2_665 .
F7 K3 P1 C13 -21.72(13) . .
F9 K3 P1 C13 -26.36(15) . .
O1 K3 P1 C13 48.21(12) . .
F3 K3 P1 C13 -128.25(12) . .
B3 K3 P1 C13 -33.53(14) . .
F8 K3 P1 C13 -59.66(12) . .
B1 K3 P1 C13 -158.43(13) . .
C19 K3 P1 C13 43.23(13) . .
F2 K3 P1 C1 -21.50(9) . .
O9 K3 P1 C1 -106.02(11) . .
F6 K3 P1 C1 22.76(10) 2_665 .
F7 K3 P1 C1 142.60(10) . .
F9 K3 P1 C1 137.96(12) . .
O1 K3 P1 C1 -147.47(10) . .
F3 K3 P1 C1 36.07(9) . .
B3 K3 P1 C1 130.79(11) . .
F8 K3 P1 C1 104.66(9) . .
B1 K3 P1 C1 5.89(10) . .
C19 K3 P1 C1 -152.45(10) . .
F2 K3 P1 C7 78.08(8) . .
O9 K3 P1 C7 -6.44(11) . .
F6 K3 P1 C7 122.34(8) 2_665 .
F7 K3 P1 C7 -117.82(9) . .
F9 K3 P1 C7 -122.46(11) . .
O1 K3 P1 C7 -47.89(8) . .
F3 K3 P1 C7 135.65(8) . .
B3 K3 P1 C7 -129.63(10) . .
F8 K3 P1 C7 -155.76(8) . .
B1 K3 P1 C7 105.48(9) . .
C19 K3 P1 C7 -52.87(9) . .
F2 K3 P1 K2 -111.31(4) . .
O9 K3 P1 K2 164.17(8) . .
F6 K3 P1 K2 -67.05(4) 2_665 .
F7 K3 P1 K2 52.79(6) . .
F9 K3 P1 K2 48.15(9) . .
O1 K3 P1 K2 122.72(5) . .
F3 K3 P1 K2 -53.75(3) . .
B3 K3 P1 K2 40.97(7) . .
F8 K3 P1 K2 14.85(4) . .
B1 K3 P1 K2 -83.92(6) . .
C19 K3 P1 K2 117.74(5) . .
F2 K3 B1 F1 -87.5(2) . .
O9 K3 B1 F1 -69.7(2) . .
F6 K3 B1 F1 19.75(16) 2_665 .
F7 K3 B1 F1 134.01(17) . .
F9 K3 B1 F1 74.0(2) . .
O1 K3 B1 F1 -154.36(17) . .
F3 K3 B1 F1 94.3(2) . .
B3 K3 B1 F1 103.65(18) . .
F8 K3 B1 F1 91.96(18) . .
C19 K3 B1 F1 -149.86(16) . .
P1 K3 B1 F1 -175.3(2) . .
O9 K3 B1 F2 17.84(17) . .
F6 K3 B1 F2 107.30(14) 2_665 .
F7 K3 B1 F2 -138.44(13) . .
F9 K3 B1 F2 161.57(13) . .
O1 K3 B1 F2 -66.82(14) . .
F3 K3 B1 F2 -178.2(2) . .
B3 K3 B1 F2 -168.81(13) . .
F8 K3 B1 F2 179.51(13) . .
C19 K3 B1 F2 -62.31(16) . .
P1 K3 B1 F2 -87.71(14) . .
F2 K3 B1 F3 178.2(2) . .
O9 K3 B1 F3 -163.97(11) . .
F6 K3 B1 F3 -74.51(11) 2_665 .
F7 K3 B1 F3 39.75(14) . .
F9 K3 B1 F3 -20.24(18) . .
O1 K3 B1 F3 111.38(12) . .
B3 K3 B1 F3 9.39(16) . .
F8 K3 B1 F3 -2.30(13) . .
C19 K3 B1 F3 115.88(12) . .
P1 K3 B1 F3 90.48(12) . .
F2 K3 B1 C2 81.1(2) . .
O9 K3 B1 C2 99.0(2) . .
F6 K3 B1 C2 -171.6(2) 2_665 .
F7 K3 B1 C2 -57.3(2) . .
F9 K3 B1 C2 -117.31(19) . .
O1 K3 B1 C2 14.3(2) . .
F3 K3 B1 C2 -97.1(2) . .
B3 K3 B1 C2 -87.7(2) . .
F8 K3 B1 C2 -99.4(2) . .
C19 K3 B1 C2 18.8(2) . .
P1 K3 B1 C2 -6.59(17) . .
F2 K3 B1 K1 -129.07(16) . .
O9 K3 B1 K1 -111.23(8) . .
F6 K3 B1 K1 -21.77(5) 2_665 .
F7 K3 B1 K1 92.49(7) . .
F9 K3 B1 K1 32.50(13) . .
O1 K3 B1 K1 164.11(5) . .
F3 K3 B1 K1 52.74(10) . .
B3 K3 B1 K1 62.12(10) . .
F8 K3 B1 K1 50.44(7) . .
C19 K3 B1 K1 168.61(7) . .
P1 K3 B1 K1 143.22(8) . .
F4 K1 B1 F1 131.99(14) . .
F8 K1 B1 F1 -24.8(2) 2_665 .
F5 K1 B1 F1 -87.00(15) 2_665 .
F3 K1 B1 F1 175.1(2) . .
F6 K1 B1 F1 -108.44(15) 2_665 .
F6 K1 B1 F1 174.50(12) . .
O6 K1 B1 F1 76.68(15) 2_665 .
P3 K1 B1 F1 28.53(15) 2_665 .
F5 K1 B1 F1 173.52(15) . .
B2 K1 B1 F1 157.92(14) . .
F1 K1 B1 F2 91.8(2) . .
F4 K1 B1 F2 -136.25(15) . .
F8 K1 B1 F2 66.9(2) 2_665 .
F5 K1 B1 F2 4.76(18) 2_665 .
F3 K1 B1 F2 -93.1(2) . .
F6 K1 B1 F2 -16.68(15) 2_665 .
F6 K1 B1 F2 -93.74(17) . .
O6 K1 B1 F2 168.44(17) 2_665 .
P3 K1 B1 F2 120.28(15) 2_665 .
F5 K1 B1 F2 -94.72(16) . .
B2 K1 B1 F2 -110.32(16) . .
F1 K1 B1 F3 -175.1(2) . .
F4 K1 B1 F3 -43.15(14) . .
F8 K1 B1 F3 160.04(11) 2_665 .
F5 K1 B1 F3 97.86(13) 2_665 .
F6 K1 B1 F3 76.42(12) 2_665 .
F6 K1 B1 F3 -0.64(17) . .
O6 K1 B1 F3 -98.46(13) 2_665 .
P3 K1 B1 F3 -146.62(12) 2_665 .
F5 K1 B1 F3 -1.62(13) . .
B2 K1 B1 F3 -17.22(15) . .
F1 K1 B1 C2 -83.3(2) . .
F4 K1 B1 C2 48.7(2) . .
F8 K1 B1 C2 -108.1(2) 2_665 .
F5 K1 B1 C2 -170.31(19) 2_665 .
F3 K1 B1 C2 91.8(2) . .
F6 K1 B1 C2 168.3(2) 2_665 .
F6 K1 B1 C2 91.2(2) . .
O6 K1 B1 C2 -6.62(19) 2_665 .
P3 K1 B1 C2 -54.8(2) 2_665 .
F5 K1 B1 C2 90.2(2) . .
B2 K1 B1 C2 74.6(2) . .
F1 K1 B1 K3 128.75(17) . .
F4 K1 B1 K3 -99.25(6) . .
F8 K1 B1 K3 103.94(10) 2_665 .
F5 K1 B1 K3 41.75(7) 2_665 .
F3 K1 B1 K3 -56.10(11) . .
F6 K1 B1 K3 20.32(5) 2_665 .
F6 K1 B1 K3 -56.75(9) . .
O6 K1 B1 K3 -154.56(7) 2_665 .
P3 K1 B1 K3 157.28(4) 2_665 .
F5 K1 B1 K3 -57.72(6) . .
B2 K1 B1 K3 -73.32(8) . .
F2 B1 F1 K1 -109.30(17) . .
F3 B1 F1 K1 4.3(2) . .
C2 B1 F1 K1 127.26(17) . .
K3 B1 F1 K1 -62.31(16) . .
F4 K1 F1 B1 -55.44(16) . .
F8 K1 F1 B1 163.60(14) 2_665 .
F5 K1 F1 B1 100.22(15) 2_665 .
F3 K1 F1 B1 -2.76(14) . .
F6 K1 F1 B1 64.90(15) 2_665 .
F6 K1 F1 B1 -9.7(2) . .
O6 K1 F1 B1 -96.18(15) 2_665 .
P3 K1 F1 B1 -150.98(15) 2_665 .
F5 K1 F1 B1 -7.07(16) . .
B2 K1 F1 B1 -28.03(18) . .
F1 B1 F2 K3 112.04(16) . .
F3 B1 F2 K3 -1.7(2) . .
C2 B1 F2 K3 -123.92(16) . .
K1 B1 F2 K3 60.01(15) . .
O9 K3 F2 B1 -164.96(14) . .
F6 K3 F2 B1 -66.96(14) 2_665 .
F7 K3 F2 B1 53.99(17) . .
F9 K3 F2 B1 -40.0(3) . .
O1 K3 F2 B1 115.39(14) . .
F3 K3 F2 B1 1.04(13) . .
B3 K3 F2 B1 17.3(2) . .
F8 K3 F2 B1 -0.59(16) . .
C19 K3 F2 B1 127.75(14) . .
P1 K3 F2 B1 76.15(14) . .
F1 B1 F3 K2 163.49(16) . .
F2 B1 F3 K2 -81.4(3) . .
C2 B1 F3 K2 40.4(4) . .
K3 B1 F3 K2 -82.7(2) . .
K1 B1 F3 K2 167.3(3) . .
F1 B1 F3 K1 -3.78(19) . .
F2 B1 F3 K1 111.35(15) . .
C2 B1 F3 K1 -126.90(17) . .
K3 B1 F3 K1 110.04(6) . .
F1 B1 F3 K3 -113.83(17) . .
F2 B1 F3 K3 1.31(16) . .
C2 B1 F3 K3 123.06(17) . .
K1 B1 F3 K3 -110.04(6) . .
F8 K2 F3 B1 126.7(3) . .
F5 K2 F3 B1 -172.3(3) . .
O8 K2 F3 B1 29.4(3) . .
O3 K2 F3 B1 -149.3(3) . .
O2 K2 F3 B1 -22.5(3) . .
F7 K2 F3 B1 83.0(3) . .
P2 K2 F3 B1 -117.2(3) . .
B3 K2 F3 B1 105.8(3) . .
P1 K2 F3 B1 12.8(3) . .
K3 K2 F3 B1 85.3(3) . .
K1 K2 F3 B1 -166.2(3) . .
F8 K2 F3 K1 -67.06(7) . .
F5 K2 F3 K1 -6.13(6) . .
O8 K2 F3 K1 -164.38(7) . .
O3 K2 F3 K1 16.89(13) . .
O2 K2 F3 K1 143.69(5) . .
F7 K2 F3 K1 -110.84(6) . .
P2 K2 F3 K1 48.94(5) . .
B3 K2 F3 K1 -87.97(7) . .
P1 K2 F3 K1 179.01(6) . .
K3 K2 F3 K1 -108.52(6) . .
F8 K2 F3 K3 41.45(6) . .
F5 K2 F3 K3 102.39(5) . .
O8 K2 F3 K3 -55.86(9) . .
O3 K2 F3 K3 125.41(10) . .
O2 K2 F3 K3 -107.79(4) . .
F7 K2 F3 K3 -2.32(4) . .
P2 K2 F3 K3 157.46(2) . .
B3 K2 F3 K3 20.55(6) . .
P1 K2 F3 K3 -72.48(3) . .
K1 K2 F3 K3 108.52(6) . .
F1 K1 F3 B1 2.55(13) . .
F4 K1 F3 B1 138.58(13) . .
F8 K1 F3 B1 -57.7(3) 2_665 .
F5 K1 F3 B1 -91.07(13) 2_665 .
F6 K1 F3 B1 -92.82(13) 2_665 .
F6 K1 F3 B1 179.50(13) . .
O6 K1 F3 B1 75.86(13) 2_665 .
P3 K1 F3 B1 38.07(14) 2_665 .
F5 K1 F3 B1 178.23(14) . .
B2 K1 F3 B1 163.91(14) . .
F1 K1 F3 K2 -170.15(9) . .
F4 K1 F3 K2 -34.12(6) . .
F8 K1 F3 K2 129.6(2) 2_665 .
F5 K1 F3 K2 96.23(7) 2_665 .
F6 K1 F3 K2 94.48(6) 2_665 .
F6 K1 F3 K2 6.80(7) . .
O6 K1 F3 K2 -96.84(6) 2_665 .
P3 K1 F3 K2 -134.63(4) 2_665 .
F5 K1 F3 K2 5.52(5) . .
B2 K1 F3 K2 -8.79(7) . .
B1 K1 F3 K2 -172.70(16) . .
F1 K1 F3 K3 98.22(7) . .
F4 K1 F3 K3 -125.75(5) . .
F8 K1 F3 K3 38.0(2) 2_665 .
F5 K1 F3 K3 4.60(7) 2_665 .
F6 K1 F3 K3 2.85(4) 2_665 .
F6 K1 F3 K3 -84.83(5) . .
O6 K1 F3 K3 171.53(6) 2_665 .
P3 K1 F3 K3 133.74(4) 2_665 .
F5 K1 F3 K3 -86.10(5) . .
B2 K1 F3 K3 -100.42(6) . .
B1 K1 F3 K3 95.67(14) . .
F2 K3 F3 B1 -0.93(12) . .
O9 K3 F3 B1 25.41(18) . .
F6 K3 F3 B1 95.69(12) 2_665 .
F7 K3 F3 B1 -145.51(12) . .
F9 K3 F3 B1 166.20(12) . .
O1 K3 F3 B1 -74.99(13) . .
B3 K3 F3 B1 -172.32(13) . .
F8 K3 F3 B1 177.71(13) . .
C19 K3 F3 B1 -83.01(14) . .
P1 K3 F3 B1 -72.07(12) . .
F2 K3 F3 K2 147.28(6) . .
O9 K3 F3 K2 173.62(11) . .
F6 K3 F3 K2 -116.10(5) 2_665 .
F7 K3 F3 K2 2.71(5) . .
F9 K3 F3 K2 -45.59(7) . .
O1 K3 F3 K2 73.23(5) . .
B3 K3 F3 K2 -24.10(7) . .
F8 K3 F3 K2 -34.08(5) . .
B1 K3 F3 K2 148.22(13) . .
C19 K3 F3 K2 65.20(8) . .
P1 K3 F3 K2 76.15(3) . .
F2 K3 F3 K1 -99.68(7) . .
O9 K3 F3 K1 -73.34(12) . .
F6 K3 F3 K1 -3.06(5) 2_665 .
F7 K3 F3 K1 115.74(6) . .
F9 K3 F3 K1 67.44(7) . .
O1 K3 F3 K1 -173.74(5) . .
B3 K3 F3 K1 88.93(7) . .
F8 K3 F3 K1 78.96(6) . .
B1 K3 F3 K1 -98.75(13) . .
C19 K3 F3 K1 178.24(7) . .
P1 K3 F3 K1 -170.82(6) . .
F2 K3 O1 C8 23.68(13) . .
O9 K3 O1 C8 -79.19(15) . .
F6 K3 O1 C8 10.3(4) 2_665 .
F7 K3 O1 C8 161.17(15) . .
F9 K3 O1 C8 -163.68(13) . .
F3 K3 O1 C8 68.72(14) . .
B3 K3 O1 C8 172.33(14) . .
F8 K3 O1 C8 152.22(13) . .
B1 K3 O1 C8 44.12(14) . .
C19 K3 O1 C8 -126.5(2) . .
P1 K3 O1 C8 65.57(12) . .
F2 K3 O1 C19 150.18(15) . .
O9 K3 O1 C19 47.32(16) . .
F6 K3 O1 C19 136.8(3) 2_665 .
F7 K3 O1 C19 -72.33(16) . .
F9 K3 O1 C19 -37.18(16) . .
F3 K3 O1 C19 -164.78(15) . .
B3 K3 O1 C19 -61.17(16) . .
F8 K3 O1 C19 -81.28(16) . .
B1 K3 O1 C19 170.62(15) . .
P1 K3 O1 C19 -167.92(17) . .
F8 K2 O2 C14 -18.7(2) . .
F3 K2 O2 C14 88.35(19) . .
F5 K2 O2 C14 161.67(17) . .
O8 K2 O2 C14 -54.34(18) . .
O3 K2 O2 C14 -114.03(18) . .
F7 K2 O2 C14 -9.11(19) . .
P2 K2 O2 C14 -164.90(18) . .
B3 K2 O2 C14 -15.7(2) . .
P1 K2 O2 C14 48.49(17) . .
K3 K2 O2 C14 36.94(19) . .
K1 K2 O2 C14 111.90(18) . .
F8 K2 O2 C20 112.72(17) . .
F3 K2 O2 C20 -140.22(15) . .
F5 K2 O2 C20 -66.90(19) . .
O8 K2 O2 C20 77.08(16) . .
O3 K2 O2 C20 17.40(15) . .
F7 K2 O2 C20 122.31(15) . .
P2 K2 O2 C20 -33.47(15) . .
B3 K2 O2 C20 115.68(15) . .
P1 K2 O2 C20 179.91(16) . .
K3 K2 O2 C20 168.37(14) . .
K1 K2 O2 C20 -116.67(14) . .
F8 K2 P2 C27 -98.86(9) . .
F3 K2 P2 C27 160.13(8) . .
F5 K2 P2 C27 -136.24(9) . .
O8 K2 P2 C27 2.96(9) . .
O3 K2 P2 C27 -38.51(9) . .
O2 K2 P2 C27 62.17(8) . .
F7 K2 P2 C27 -64.17(11) . .
B3 K2 P2 C27 -84.55(10) . .
P1 K2 P2 C27 97.38(7) . .
K3 K2 P2 C27 -163.00(8) . .
K1 K2 P2 C27 -174.52(7) . .
F8 K2 P2 C33 147.38(12) . .
F3 K2 P2 C33 46.37(11) . .
F5 K2 P2 C33 110.00(12) . .
O8 K2 P2 C33 -110.80(12) . .
O3 K2 P2 C33 -152.28(12) . .
O2 K2 P2 C33 -51.59(11) . .
F7 K2 P2 C33 -177.93(13) . .
B3 K2 P2 C33 161.69(12) . .
P1 K2 P2 C33 -16.38(11) . .
K3 K2 P2 C33 83.24(11) . .
K1 K2 P2 C33 71.72(11) . .
F8 K2 P2 C21 4.77(10) . .
F3 K2 P2 C21 -96.24(9) . .
F5 K2 P2 C21 -32.61(9) . .
O8 K2 P2 C21 106.59(9) . .
O3 K2 P2 C21 65.11(10) . .
O2 K2 P2 C21 165.80(9) . .
F7 K2 P2 C21 39.46(12) . .
B3 K2 P2 C21 19.08(11) . .
P1 K2 P2 C21 -158.99(8) . .
K3 K2 P2 C21 -59.37(9) . .
K1 K2 P2 C21 -70.89(8) . .
F1 K1 B2 F4 -69.89(16) . .
F8 K1 B2 F4 100.39(14) 2_665 .
F5 K1 B2 F4 161.53(13) 2_665 .
F3 K1 B2 F4 -88.30(14) . .
F6 K1 B2 F4 -152.06(14) 2_665 .
F6 K1 B2 F4 127.6(2) . .
O6 K1 B2 F4 -8.64(14) 2_665 .
P3 K1 B2 F4 33.15(16) 2_665 .
F5 K1 B2 F4 -120.5(2) . .
B1 K1 B2 F4 -81.15(15) . .
F1 K1 B2 F5 50.65(16) . .
F4 K1 B2 F5 120.5(2) . .
F8 K1 B2 F5 -139.07(12) 2_665 .
F5 K1 B2 F5 -77.93(13) 2_665 .
F3 K1 B2 F5 32.24(12) . .
F6 K1 B2 F5 -31.53(13) 2_665 .
F6 K1 B2 F5 -111.8(2) . .
O6 K1 B2 F5 111.89(13) 2_665 .
P3 K1 B2 F5 153.69(11) 2_665 .
B1 K1 B2 F5 39.39(14) . .
F1 K1 B2 F6 162.49(11) . .
F4 K1 B2 F6 -127.6(2) . .
F8 K1 B2 F6 -27.23(14) 2_665 .
F5 K1 B2 F6 33.91(14) 2_665 .
F3 K1 B2 F6 144.08(13) . .
F6 K1 B2 F6 80.32(13) 2_665 .
O6 K1 B2 F6 -136.26(13) 2_665 .
P3 K1 B2 F6 -94.47(13) 2_665 .
F5 K1 B2 F6 111.8(2) . .
B1 K1 B2 F6 151.23(12) . .
F1 K1 B2 C22 -106.3(8) . .
F4 K1 B2 C22 -36.4(7) . .
F8 K1 B2 C22 64.0(8) 2_665 .
F5 K1 B2 C22 125.1(8) 2_665 .
F3 K1 B2 C22 -124.7(8) . .
F6 K1 B2 C22 171.5(8) 2_665 .
F6 K1 B2 C22 91.2(8) . .
O6 K1 B2 C22 -45.1(8) 2_665 .
P3 K1 B2 C22 -3.3(8) 2_665 .
F5 K1 B2 C22 -157.0(9) . .
B1 K1 B2 C22 -117.6(8) . .
F1 K1 B2 K1 104.99(7) . 2_665
F4 K1 B2 K1 174.88(16) . 2_665
F8 K1 B2 K1 -84.73(5) 2_665 2_665
F5 K1 B2 K1 -23.59(5) 2_665 2_665
F3 K1 B2 K1 86.58(4) . 2_665
F6 K1 B2 K1 22.82(5) 2_665 2_665
F6 K1 B2 K1 -57.50(12) . 2_665
O6 K1 B2 K1 166.24(5) 2_665 2_665
P3 K1 B2 K1 -151.97(3) 2_665 2_665
F5 K1 B2 K1 54.34(11) . 2_665
B1 K1 B2 K1 93.73(6) . 2_665
F5 B2 F4 K1 -61.15(18) . .
F6 B2 F4 K1 49.65(18) . .
C22 B2 F4 K1 172.64(16) . .
K1 B2 F4 K1 -6.3(2) 2_665 .
F1 K1 F4 B2 126.32(14) . .
F8 K1 F4 B2 -86.04(15) 2_665 .
F5 K1 F4 B2 -23.12(17) 2_665 .
F3 K1 F4 B2 90.25(14) . .
F6 K1 F4 B2 33.12(16) 2_665 .
F6 K1 F4 B2 -28.93(13) . .
O6 K1 F4 B2 170.26(16) 2_665 .
P3 K1 F4 B2 -152.09(14) 2_665 .
F5 K1 F4 B2 32.11(13) . .
B1 K1 F4 B2 106.98(14) . .
F4 B2 F5 K2 -48.4(3) . .
F6 B2 F5 K2 -160.44(16) . .
C22 B2 F5 K2 77.0(3) . .
K1 B2 F5 K2 -98.1(2) . .
K1 B2 F5 K2 -175.8(3) 2_665 .
F4 B2 F5 K1 127.40(16) . 2_665
F6 B2 F5 K1 15.4(2) . 2_665
C22 B2 F5 K1 -107.22(17) . 2_665
K1 B2 F5 K1 77.67(7) . 2_665
F4 B2 F5 K1 49.72(15) . .
F6 B2 F5 K1 -62.31(16) . .
C22 B2 F5 K1 175.11(19) . .
K1 B2 F5 K1 -77.67(7) 2_665 .
F8 K2 F5 B2 -164.9(3) . .
F3 K2 F5 B2 93.9(3) . .
O8 K2 F5 B2 -109.6(3) . .
O3 K2 F5 B2 -75.3(2) . .
O2 K2 F5 B2 14.9(3) . .
F7 K2 F5 B2 -174.3(2) . .
P2 K2 F5 B2 -23.5(2) . .
B3 K2 F5 B2 -167.2(3) . .
P1 K2 F5 B2 100.1(2) . .
K3 K2 F5 B2 143.6(2) . .
K1 K2 F5 B2 88.7(3) . .
F8 K2 F5 K1 19.60(7) . 2_665
F3 K2 F5 K1 -81.60(7) . 2_665
O8 K2 F5 K1 74.85(12) . 2_665
O3 K2 F5 K1 109.18(8) . 2_665
O2 K2 F5 K1 -160.62(8) . 2_665
F7 K2 F5 K1 10.12(8) . 2_665
P2 K2 F5 K1 161.00(8) . 2_665
B3 K2 F5 K1 17.29(8) . 2_665
P1 K2 F5 K1 -75.42(9) . 2_665
K3 K2 F5 K1 -31.96(6) . 2_665
K1 K2 F5 K1 -86.80(7) . 2_665
F8 K2 F5 K1 106.40(7) . .
F3 K2 F5 K1 5.20(5) . .
O8 K2 F5 K1 161.64(8) . .
O3 K2 F5 K1 -164.03(6) . .
O2 K2 F5 K1 -73.82(11) . .
F7 K2 F5 K1 96.92(6) . .
P2 K2 F5 K1 -112.20(6) . .
B3 K2 F5 K1 104.09(6) . .
P1 K2 F5 K1 11.38(8) . .
K3 K2 F5 K1 54.83(4) . .
F1 K1 F5 B2 -140.87(13) . .
F4 K1 F5 B2 -32.41(13) . .
F8 K1 F5 B2 47.99(14) 2_665 .
F5 K1 F5 B2 107.26(13) 2_665 .
F3 K1 F5 B2 -144.36(14) . .
F6 K1 F5 B2 148.46(13) 2_665 .
F6 K1 F5 B2 37.46(12) . .
O6 K1 F5 B2 -69.01(13) 2_665 .
P3 K1 F5 B2 -39.44(15) 2_665 .
B1 K1 F5 B2 -143.62(14) . .
F1 K1 F5 K2 -1.68(7) . .
F4 K1 F5 K2 106.78(8) . .
F8 K1 F5 K2 -172.82(6) 2_665 .
F5 K1 F5 K2 -113.55(6) 2_665 .
F3 K1 F5 K2 -5.17(5) . .
F6 K1 F5 K2 -72.35(5) 2_665 .
F6 K1 F5 K2 176.65(9) . .
O6 K1 F5 K2 70.18(6) 2_665 .
P3 K1 F5 K2 99.75(6) 2_665 .
B2 K1 F5 K2 139.19(15) . .
B1 K1 F5 K2 -4.43(7) . .
F1 K1 F5 K1 111.86(5) . 2_665
F4 K1 F5 K1 -139.67(8) . 2_665
F8 K1 F5 K1 -59.27(6) 2_665 2_665
F5 K1 F5 K1 0.0 2_665 2_665
F3 K1 F5 K1 108.38(5) . 2_665
F6 K1 F5 K1 41.20(4) 2_665 2_665
F6 K1 F5 K1 -69.80(6) . 2_665
O6 K1 F5 K1 -176.27(5) 2_665 2_665
P3 K1 F5 K1 -146.70(5) 2_665 2_665
B2 K1 F5 K1 -107.26(13) . 2_665
B1 K1 F5 K1 109.12(6) . 2_665
F4 B2 F6 K3 63.5(3) . 2_665
F5 B2 F6 K3 176.26(13) . 2_665
C22 B2 F6 K3 -59.9(3) . 2_665
K1 B2 F6 K3 107.71(18) . 2_665
K1 B2 F6 K3 -168.7(2) 2_665 2_665
F4 B2 F6 K1 -127.85(16) . 2_665
F5 B2 F6 K1 -15.1(2) . 2_665
C22 B2 F6 K1 108.80(18) . 2_665
K1 B2 F6 K1 -83.60(6) . 2_665
F4 B2 F6 K1 -44.25(17) . .
F5 B2 F6 K1 68.55(17) . .
C22 B2 F6 K1 -167.60(19) . .
K1 B2 F6 K1 83.60(6) 2_665 .
F1 K1 F6 B2 -32.6(2) . .
F4 K1 F6 B2 28.28(13) . .
F8 K1 F6 B2 152.98(14) 2_665 .
F5 K1 F6 B2 -147.17(14) 2_665 .
F3 K1 F6 B2 -37.97(14) . .
F6 K1 F6 B2 -103.33(14) 2_665 .
O6 K1 F6 B2 45.95(14) 2_665 .
P3 K1 F6 B2 101.95(13) 2_665 .
F5 K1 F6 B2 -36.22(13) . .
B1 K1 F6 B2 -37.69(16) . .
F1 K1 F6 K3 -170.45(10) . 2_665
F4 K1 F6 K3 -109.59(8) . 2_665
F8 K1 F6 K3 15.11(6) 2_665 2_665
F5 K1 F6 K3 74.96(5) 2_665 2_665
F3 K1 F6 K3 -175.85(5) . 2_665
F6 K1 F6 K3 118.79(6) 2_665 2_665
O6 K1 F6 K3 -91.93(5) 2_665 2_665
P3 K1 F6 K3 -35.93(6) 2_665 2_665
F5 K1 F6 K3 -174.10(9) . 2_665
B2 K1 F6 K3 -137.87(15) . 2_665
B1 K1 F6 K3 -175.56(7) . 2_665
F1 K1 F6 K1 70.76(12) . 2_665
F4 K1 F6 K1 131.62(8) . 2_665
F8 K1 F6 K1 -103.68(5) 2_665 2_665
F5 K1 F6 K1 -43.83(4) 2_665 2_665
F3 K1 F6 K1 65.36(4) . 2_665
F6 K1 F6 K1 0.0 2_665 2_665
O6 K1 F6 K1 149.28(4) 2_665 2_665
P3 K1 F6 K1 -154.72(3) 2_665 2_665
F5 K1 F6 K1 67.11(6) . 2_665
B2 K1 F6 K1 103.33(14) . 2_665
B1 K1 F6 K1 65.64(8) . 2_665
F8 K2 O3 C28 -173.16(18) . .
F3 K2 O3 C28 100.73(19) . .
F5 K2 O3 C28 123.47(17) . .
O8 K2 O3 C28 -78.36(17) . .
O2 K2 O3 C28 -25.46(18) . .
F7 K2 O3 C28 -132.77(17) . .
P2 K2 O3 C28 59.81(16) . .
B3 K2 O3 C28 -152.87(17) . .
P1 K2 O3 C28 -50.5(2) . .
K3 K2 O3 C28 -159.78(14) . .
K1 K2 O3 C28 111.47(17) . .
F8 K2 O3 C39 -37.35(19) . .
F3 K2 O3 C39 -123.5(2) . .
F5 K2 O3 C39 -100.72(19) . .
O8 K2 O3 C39 57.45(19) . .
O2 K2 O3 C39 110.36(19) . .
F7 K2 O3 C39 3.0(2) . .
P2 K2 O3 C39 -164.4(2) . .
B3 K2 O3 C39 -17.1(2) . .
P1 K2 O3 C39 85.3(2) . .
K3 K2 O3 C39 -24.0(2) . .
K1 K2 O3 C39 -112.72(19) . .
F2 K3 B3 F9 -145.48(17) . .
O9 K3 B3 F9 36.8(2) . .
F6 K3 B3 F9 -66.3(2) 2_665 .
F7 K3 B3 F9 140.6(3) . .
O1 K3 B3 F9 116.81(19) . .
F3 K3 B3 F9 -133.36(19) . .
F8 K3 B3 F9 -110.6(3) . .
B1 K3 B3 F9 -137.41(18) . .
C19 K3 B3 F9 96.1(2) . .
P1 K3 B3 F9 167.56(18) . .
F2 K3 B3 F7 73.9(2) . .
O9 K3 B3 F7 -103.83(18) . .
F6 K3 B3 F7 153.06(18) 2_665 .
F9 K3 B3 F7 -140.6(3) . .
O1 K3 B3 F7 -23.83(18) . .
F3 K3 B3 F7 86.00(18) . .
F8 K3 B3 F7 108.7(2) . .
B1 K3 B3 F7 82.0(2) . .
C19 K3 B3 F7 -44.55(18) . .
P1 K3 B3 F7 26.92(19) . .
F2 K3 B3 F8 -34.8(2) . .
O9 K3 B3 F8 147.44(14) . .
F6 K3 B3 F8 44.34(14) 2_665 .
F7 K3 B3 F8 -108.7(2) . .
F9 K3 B3 F8 110.6(3) . .
O1 K3 B3 F8 -132.55(14) . .
F3 K3 B3 F8 -22.73(15) . .
B1 K3 B3 F8 -26.77(18) . .
C19 K3 B3 F8 -153.28(15) . .
P1 K3 B3 F8 -81.80(14) . .
F2 K3 B3 C42 137.9(7) . .
O9 K3 B3 C42 -39.8(7) . .
F6 K3 B3 C42 -142.9(7) 2_665 .
F7 K3 B3 C42 64.0(7) . .
F9 K3 B3 C42 -76.6(7) . .
O1 K3 B3 C42 40.2(7) . .
F3 K3 B3 C42 150.0(7) . .
F8 K3 B3 C42 172.7(8) . .
B1 K3 B3 C42 146.0(7) . .
C19 K3 B3 C42 19.5(7) . .
P1 K3 B3 C42 90.9(7) . .
F2 K3 B3 K2 7.20(14) . .
O9 K3 B3 K2 -170.52(6) . .
F6 K3 B3 K2 86.38(5) 2_665 .
F7 K3 B3 K2 -66.68(17) . .
F9 K3 B3 K2 152.7(2) . .
O1 K3 B3 K2 -90.51(5) . .
F3 K3 B3 K2 19.32(5) . .
F8 K3 B3 K2 42.04(12) . .
B1 K3 B3 K2 15.27(9) . .
C19 K3 B3 K2 -111.24(6) . .
P1 K3 B3 K2 -39.76(5) . .
F8 K2 B3 F9 -72.4(3) . .
F3 K2 B3 F9 7.9(2) . .
F5 K2 B3 F9 -66.7(2) . .
O8 K2 B3 F9 145.9(3) . .
O3 K2 B3 F9 -145.1(2) . .
O2 K2 B3 F9 112.0(2) . .
F7 K2 B3 F9 95.2(3) . .
P2 K2 B3 F9 -111.1(2) . .
P1 K2 B3 F9 67.5(2) . .
K3 K2 B3 F9 29.0(2) . .
K1 K2 B3 F9 -26.5(2) . .
F8 K2 B3 F7 -167.6(3) . .
F3 K2 B3 F7 -87.26(15) . .
F5 K2 B3 F7 -161.91(16) . .
O8 K2 B3 F7 50.70(15) . .
O3 K2 B3 F7 119.66(15) . .
O2 K2 B3 F7 16.77(18) . .
P2 K2 B3 F7 153.70(12) . .
P1 K2 B3 F7 -27.74(15) . .
K3 K2 B3 F7 -66.19(14) . .
K1 K2 B3 F7 -121.66(15) . .
F3 K2 B3 F8 80.35(19) . .
F5 K2 B3 F8 5.70(18) . .
O8 K2 B3 F8 -141.7(2) . .
O3 K2 B3 F8 -72.73(19) . .
O2 K2 B3 F8 -175.62(17) . .
F7 K2 B3 F8 167.6(3) . .
P2 K2 B3 F8 -38.7(2) . .
P1 K2 B3 F8 139.87(18) . .
K3 K2 B3 F8 101.42(19) . .
K1 K2 B3 F8 45.95(18) . .
F8 K2 B3 C42 90.8(3) . .
F3 K2 B3 C42 171.11(18) . .
F5 K2 B3 C42 96.46(19) . .
O8 K2 B3 C42 -50.93(18) . .
O3 K2 B3 C42 18.03(19) . .
O2 K2 B3 C42 -84.86(19) . .
F7 K2 B3 C42 -101.6(2) . .
P2 K2 B3 C42 52.1(2) . .
P1 K2 B3 C42 -129.37(18) . .
K3 K2 B3 C42 -167.8(2) . .
K1 K2 B3 C42 136.71(18) . .
F8 K2 B3 K3 -101.42(19) . .
F3 K2 B3 K3 -21.07(6) . .
F5 K2 B3 K3 -95.72(6) . .
O8 K2 B3 K3 116.89(7) . .
O3 K2 B3 K3 -174.15(6) . .
O2 K2 B3 K3 82.96(8) . .
F7 K2 B3 K3 66.19(14) . .
P2 K2 B3 K3 -140.11(4) . .
P1 K2 B3 K3 38.45(5) . .
K1 K2 B3 K3 -55.47(5) . .
F9 B3 F7 K3 -36.2(3) . .
F8 B3 F7 K3 73.75(19) . .
C42 B3 F7 K3 -166.3(2) . .
K2 B3 F7 K3 82.30(7) . .
F9 B3 F7 K2 -118.5(2) . .
F8 B3 F7 K2 -8.5(2) . .
C42 B3 F7 K2 111.4(2) . .
K3 B3 F7 K2 -82.30(7) . .
F2 K3 F7 B3 -135.36(17) . .
O9 K3 F7 B3 86.31(19) . .
F6 K3 F7 B3 -31.3(2) 2_665 .
F9 K3 F7 B3 21.63(17) . .
O1 K3 F7 B3 154.36(19) . .
F3 K3 F7 B3 -98.91(18) . .
F8 K3 F7 B3 -38.21(16) . .
B1 K3 F7 B3 -114.81(18) . .
C19 K3 F7 B3 129.20(19) . .
P1 K3 F7 B3 -153.71(18) . .
F2 K3 F7 K2 -38.83(9) . .
O9 K3 F7 K2 -177.15(6) . .
F6 K3 F7 K2 65.28(6) 2_665 .
F9 K3 F7 K2 118.17(10) . .
O1 K3 F7 K2 -109.10(5) . .
F3 K3 F7 K2 -2.37(4) . .
B3 K3 F7 K2 96.54(18) . .
F8 K3 F7 K2 58.33(7) . .
B1 K3 F7 K2 -18.27(7) . .
C19 K3 F7 K2 -134.26(6) . .
P1 K3 F7 K2 -57.18(3) . .
F8 K2 F7 B3 6.45(15) . .
F3 K2 F7 B3 95.26(15) . .
F5 K2 F7 B3 18.69(16) . .
O8 K2 F7 B3 -122.09(16) . .
O3 K2 F7 B3 -62.52(16) . .
O2 K2 F7 B3 -166.15(15) . .
P2 K2 F7 B3 -42.42(19) . .
P1 K2 F7 B3 151.52(16) . .
K3 K2 F7 B3 92.66(16) . .
K1 K2 F7 B3 62.02(15) . .
F8 K2 F7 K3 -86.21(8) . .
F3 K2 F7 K3 2.60(5) . .
F5 K2 F7 K3 -73.97(6) . .
O8 K2 F7 K3 145.25(7) . .
O3 K2 F7 K3 -155.18(5) . .
O2 K2 F7 K3 101.19(5) . .
P2 K2 F7 K3 -135.08(6) . .
B3 K2 F7 K3 -92.66(16) . .
P1 K2 F7 K3 58.86(3) . .
K1 K2 F7 K3 -30.64(4) . .
F9 B3 F8 K2 125.50(17) . .
F7 B3 F8 K2 11.0(3) . .
C42 B3 F8 K2 -110.23(19) . .
K3 B3 F8 K2 67.88(12) . .
F9 B3 F8 K1 -26.9(3) . 2_665
F7 B3 F8 K1 -141.41(16) . 2_665
C42 B3 F8 K1 97.4(2) . 2_665
K3 B3 F8 K1 -84.52(13) . 2_665
K2 B3 F8 K1 -152.4(2) . 2_665
F9 B3 F8 K3 57.62(16) . .
F7 B3 F8 K3 -56.90(16) . .
C42 B3 F8 K3 -178.1(2) . .
K2 B3 F8 K3 -67.88(13) . .
F3 K2 F8 B3 -101.52(18) . .
F5 K2 F8 B3 -173.6(2) . .
O8 K2 F8 B3 36.97(19) . .
O3 K2 F8 B3 106.38(19) . .
O2 K2 F8 B3 6.6(3) . .
F7 K2 F8 B3 -6.91(16) . .
P2 K2 F8 B3 149.14(17) . .
P1 K2 F8 B3 -43.73(19) . .
K3 K2 F8 B3 -63.33(18) . .
K1 K2 F8 B3 -133.32(19) . .
F3 K2 F8 K1 52.01(9) . 2_665
F5 K2 F8 K1 -20.10(7) . 2_665
O8 K2 F8 K1 -169.50(9) . 2_665
O3 K2 F8 K1 -100.08(9) . 2_665
O2 K2 F8 K1 160.12(7) . 2_665
F7 K2 F8 K1 146.63(13) . 2_665
P2 K2 F8 K1 -57.32(9) . 2_665
B3 K2 F8 K1 153.5(2) . 2_665
P1 K2 F8 K1 109.80(8) . 2_665
K3 K2 F8 K1 90.20(8) . 2_665
K1 K2 F8 K1 20.21(7) . 2_665
F3 K2 F8 K3 -38.19(5) . .
F5 K2 F8 K3 -110.30(6) . .
O8 K2 F8 K3 100.30(6) . .
O3 K2 F8 K3 169.71(5) . .
O2 K2 F8 K3 69.91(11) . .
F7 K2 F8 K3 56.42(7) . .
P2 K2 F8 K3 -147.52(3) . .
B3 K2 F8 K3 63.33(18) . .
P1 K2 F8 K3 19.60(5) . .
K1 K2 F8 K3 -69.99(3) . .
F2 K3 F8 B3 158.47(14) . .
O9 K3 F8 B3 -41.47(17) . .
F6 K3 F8 B3 -134.76(15) 2_665 .
F7 K3 F8 B3 39.07(15) . .
F9 K3 F8 B3 -37.78(15) . .
O1 K3 F8 B3 51.55(15) . .
F3 K3 F8 B3 157.25(15) . .
B1 K3 F8 B3 158.25(14) . .
C19 K3 F8 B3 27.42(15) . .
P1 K3 F8 B3 103.91(14) . .
F2 K3 F8 K2 36.18(7) . .
O9 K3 F8 K2 -163.76(8) . .
F6 K3 F8 K2 102.94(5) 2_665 .
F7 K3 F8 K2 -83.22(9) . .
F9 K3 F8 K2 -160.07(11) . .
O1 K3 F8 K2 -70.74(6) . .
F3 K3 F8 K2 34.96(4) . .
B3 K3 F8 K2 -122.29(16) . .
B1 K3 F8 K2 35.95(6) . .
C19 K3 F8 K2 -94.88(6) . .
P1 K3 F8 K2 -18.39(5) . .
F2 K3 F8 K1 -80.41(7) . 2_665
O9 K3 F8 K1 79.65(9) . 2_665
F6 K3 F8 K1 -13.65(5) 2_665 2_665
F7 K3 F8 K1 160.19(11) . 2_665
F9 K3 F8 K1 83.34(10) . 2_665
O1 K3 F8 K1 172.67(5) . 2_665
F3 K3 F8 K1 -81.64(5) . 2_665
B3 K3 F8 K1 121.11(16) . 2_665
B1 K3 F8 K1 -80.64(6) . 2_665
C19 K3 F8 K1 148.53(6) . 2_665
P1 K3 F8 K1 -134.98(4) . 2_665
F7 B3 F9 K3 35.7(3) . .
F8 B3 F9 K3 -72.97(19) . .
C42 B3 F9 K3 164.9(2) . .
K2 B3 F9 K3 -31.3(2) . .
F2 K3 F9 B3 87.7(3) . .
O9 K3 F9 B3 -145.4(2) . .
F6 K3 F9 B3 114.2(2) 2_665 .
F7 K3 F9 B3 -21.90(18) . .
O1 K3 F9 B3 -66.9(2) . .
F3 K3 F9 B3 54.3(2) . .
F8 K3 F9 B3 37.45(17) . .
B1 K3 F9 B3 63.9(2) . .
C19 K3 F9 B3 -80.9(2) . .
P1 K3 F9 B3 -15.9(2) . .
C13 P1 C1 C6 -16.5(2) . .
C7 P1 C1 C6 86.7(2) . .
K2 P1 C1 C6 -120.9(2) . .
K3 P1 C1 C6 173.76(18) . .
C13 P1 C1 C2 163.19(18) . .
C7 P1 C1 C2 -93.60(19) . .
K2 P1 C1 C2 58.84(19) . .
K3 P1 C1 C2 -6.5(2) . .
C6 C1 C2 C3 -0.9(4) . .
P1 C1 C2 C3 179.36(19) . .
C6 C1 C2 B1 -179.3(2) . .
P1 C1 C2 B1 1.0(3) . .
F1 B1 C2 C3 -2.7(3) . .
F2 B1 C2 C3 -124.5(2) . .
F3 B1 C2 C3 116.9(2) . .
K3 B1 C2 C3 -171.95(18) . .
K1 B1 C2 C3 50.8(3) . .
F1 B1 C2 C1 175.6(2) . .
F2 B1 C2 C1 53.8(3) . .
F3 B1 C2 C1 -64.8(3) . .
K3 B1 C2 C1 6.4(3) . .
K1 B1 C2 C1 -130.9(2) . .
C1 C2 C3 C4 0.3(4) . .
B1 C2 C3 C4 178.7(3) . .
C2 C3 C4 C5 0.1(5) . .
C3 C4 C5 C6 0.2(5) . .
C4 C5 C6 C1 -0.8(5) . .
C2 C1 C6 C5 1.2(4) . .
P1 C1 C6 C5 -179.1(2) . .
C13 P1 C7 C12 84.3(2) . .
C1 P1 C7 C12 -21.2(2) . .
K2 P1 C7 C12 -150.47(16) . .
K3 P1 C7 C12 -136.1(2) . .
C13 P1 C7 C8 -94.02(18) . .
C1 P1 C7 C8 160.42(18) . .
K2 P1 C7 C8 31.2(3) . .
K3 P1 C7 C8 45.56(17) . .
C19 O1 C8 C9 -7.4(3) . .
K3 O1 C8 C9 110.9(2) . .
C19 O1 C8 C7 172.2(2) . .
K3 O1 C8 C7 -69.6(2) . .
C12 C7 C8 O1 179.8(2) . .
P1 C7 C8 O1 -1.8(3) . .
C12 C7 C8 C9 -0.7(3) . .
P1 C7 C8 C9 177.74(18) . .
O1 C8 C9 C10 179.3(2) . .
C7 C8 C9 C10 -0.2(4) . .
C8 C9 C10 C11 0.5(4) . .
C9 C10 C11 C12 0.2(5) . .
C10 C11 C12 C7 -1.1(5) . .
C8 C7 C12 C11 1.4(4) . .
P1 C7 C12 C11 -177.0(2) . .
C1 P1 C13 C18 103.6(2) . .
C7 P1 C13 C18 -1.3(2) . .
K2 P1 C13 C18 -152.06(18) . .
K3 P1 C13 C18 -90.9(2) . .
C1 P1 C13 C14 -82.81(19) . .
C7 P1 C13 C14 172.35(17) . .
K2 P1 C13 C14 21.58(18) . .
K3 P1 C13 C14 82.7(2) . .
C20 O2 C14 C15 2.1(3) . .
K2 O2 C14 C15 124.8(2) . .
C20 O2 C14 C13 -178.3(2) . .
K2 O2 C14 C13 -55.5(3) . .
C18 C13 C14 O2 -176.7(2) . .
P1 C13 C14 O2 9.3(3) . .
C18 C13 C14 C15 3.0(3) . .
P1 C13 C14 C15 -171.01(18) . .
O2 C14 C15 C16 177.6(2) . .
C13 C14 C15 C16 -2.1(3) . .
C14 C15 C16 C17 -0.1(4) . .
C15 C16 C17 C18 1.3(4) . .
C16 C17 C18 C13 -0.3(4) . .
C14 C13 C18 C17 -1.8(3) . .
P1 C13 C18 C17 171.91(19) . .
C8 O1 C19 K3 121.0(2) . .
F2 K3 C19 O1 -32.35(16) . .
O9 K3 C19 O1 -126.70(17) . .
F6 K3 C19 O1 -156.73(17) 2_665 .
F7 K3 C19 O1 97.38(16) . .
F9 K3 C19 O1 144.00(15) . .
F3 K3 C19 O1 19.32(18) . .
B3 K3 C19 O1 117.85(16) . .
F8 K3 C19 O1 106.08(15) . .
B1 K3 C19 O1 -11.13(18) . .
P1 K3 C19 O1 9.77(13) . .
C27 P2 C21 C26 -33.5(2) . .
C33 P2 C21 C26 71.2(2) . .
K2 P2 C21 C26 -133.00(18) . .
C27 P2 C21 C22 146.04(19) . .
C33 P2 C21 C22 -109.25(19) . .
K2 P2 C21 C22 46.5(2) . .
C26 C21 C22 C23 -0.5(3) . .
P2 C21 C22 C23 -179.96(18) . .
C26 C21 C22 B2 179.3(2) . .
P2 C21 C22 B2 -0.2(3) . .
F4 B2 C22 C23 -123.9(2) . .
F5 B2 C22 C23 113.8(2) . .
F6 B2 C22 C23 -4.4(3) . .
K1 B2 C22 C23 -90.9(8) . .
K1 B2 C22 C23 55.2(3) 2_665 .
F4 B2 C22 C21 56.4(3) . .
F5 B2 C22 C21 -66.0(3) . .
F6 B2 C22 C21 175.9(2) . .
K1 B2 C22 C21 89.4(8) . .
K1 B2 C22 C21 -124.5(2) 2_665 .
C21 C22 C23 C24 -0.7(4) . .
B2 C22 C23 C24 179.5(3) . .
C22 C23 C24 C25 1.3(4) . .
C23 C24 C25 C26 -0.7(4) . .
C24 C25 C26 C21 -0.5(4) . .
C22 C21 C26 C25 1.1(4) . .
P2 C21 C26 C25 -179.4(2) . .
C33 P2 C27 C32 0.4(2) . .
C21 P2 C27 C32 105.5(2) . .
K2 P2 C27 C32 -141.48(19) . .
C33 P2 C27 C28 177.05(17) . .
C21 P2 C27 C28 -77.79(19) . .
K2 P2 C27 C28 35.19(17) . .
C39 O3 C28 C29 -15.0(4) . .
K2 O3 C28 C29 115.5(2) . .
C39 O3 C28 C27 165.6(2) . .
K2 O3 C28 C27 -63.9(2) . .
C32 C27 C28 O3 -179.0(2) . .
P2 C27 C28 O3 4.1(3) . .
C32 C27 C28 C29 1.5(3) . .
P2 C27 C28 C29 -175.36(18) . .
O3 C28 C29 C30 178.9(2) . .
C27 C28 C29 C30 -1.7(4) . .
C28 C29 C30 C31 0.7(4) . .
C29 C30 C31 C32 0.2(4) . .
C28 C27 C32 C31 -0.5(3) . .
P2 C27 C32 C31 176.11(19) . .
C30 C31 C32 C27 -0.3(4) . .
C27 P2 C33 C38 107.7(2) . .
C21 P2 C33 C38 3.7(2) . .
K2 P2 C33 C38 -140.95(17) . .
C27 P2 C33 C34 -79.82(19) . .
C21 P2 C33 C34 176.16(18) . .
K2 P2 C33 C34 31.5(2) . .
C40 O4 C34 C35 9.0(4) . .
C40 O4 C34 C33 -170.5(3) . .
C38 C33 C34 O4 179.4(2) . .
P2 C33 C34 O4 6.4(3) . .
C38 C33 C34 C35 -0.1(3) . .
P2 C33 C34 C35 -173.18(19) . .
O4 C34 C35 C36 -179.3(2) . .
C33 C34 C35 C36 0.2(4) . .
C34 C35 C36 C37 0.0(4) . .
C35 C36 C37 C38 -0.1(4) . .
C34 C33 C38 C37 0.0(4) . .
P2 C33 C38 C37 172.5(2) . .
C36 C37 C38 C33 0.1(4) . .
C47 P3 C41 C46 -14.9(2) . .
C53 P3 C41 C46 90.2(2) . .
K1 P3 C41 C46 -148.85(16) 2_665 .
C47 P3 C41 C42 162.93(17) . .
C53 P3 C41 C42 -91.97(18) . .
K1 P3 C41 C42 29.0(2) 2_665 .
C46 C41 C42 C43 -2.0(3) . .
P3 C41 C42 C43 -179.89(17) . .
C46 C41 C42 B3 177.9(2) . .
P3 C41 C42 B3 0.0(3) . .
F9 B3 C42 C43 -126.3(3) . .
F7 B3 C42 C43 1.3(4) . .
F8 B3 C42 C43 115.7(2) . .
K3 B3 C42 C43 -56.5(8) . .
K2 B3 C42 C43 69.0(3) . .
F9 B3 C42 C41 53.8(4) . .
F7 B3 C42 C41 -178.6(2) . .
F8 B3 C42 C41 -64.2(3) . .
K3 B3 C42 C41 123.6(7) . .
K2 B3 C42 C41 -110.9(2) . .
C41 C42 C43 C44 1.7(3) . .
B3 C42 C43 C44 -178.2(2) . .
C42 C43 C44 C45 0.0(4) . .
C43 C44 C45 C46 -1.5(4) . .
C44 C45 C46 C41 1.2(4) . .
C42 C41 C46 C45 0.7(4) . .
P3 C41 C46 C45 178.43(19) . .
C53 P3 C47 C52 8.3(2) . .
C41 P3 C47 C52 114.4(2) . .
K1 P3 C47 C52 -105.79(19) 2_665 .
C53 P3 C47 C48 178.27(18) . .
C41 P3 C47 C48 -75.65(19) . .
K1 P3 C47 C48 64.21(19) 2_665 .
C59 O5 C48 C49 11.2(4) . .
C59 O5 C48 C47 -168.6(3) . .
C52 C47 C48 O5 179.4(2) . .
P3 C47 C48 O5 8.7(3) . .
C52 C47 C48 C49 -0.4(4) . .
P3 C47 C48 C49 -171.1(2) . .
O5 C48 C49 C50 -179.0(2) . .
C47 C48 C49 C50 0.8(4) . .
C48 C49 C50 C51 -0.7(4) . .
C49 C50 C51 C52 0.3(4) . .
C48 C47 C52 C51 0.0(3) . .
P3 C47 C52 C51 169.91(19) . .
C50 C51 C52 C47 0.0(4) . .
C47 P3 C53 C58 99.3(2) . .
C41 P3 C53 C58 -8.5(2) . .
K1 P3 C53 C58 -141.33(19) 2_665 .
C47 P3 C53 C54 -85.71(19) . .
C41 P3 C53 C54 166.52(18) . .
K1 P3 C53 C54 33.64(19) 2_665 .
C60 O6 C54 C55 -1.6(4) . .
K1 O6 C54 C55 132.2(2) 2_665 .
C60 O6 C54 C53 177.0(2) . .
K1 O6 C54 C53 -49.2(2) 2_665 .
C58 C53 C54 O6 -178.6(2) . .
P3 C53 C54 O6 6.1(3) . .
C58 C53 C54 C55 0.1(4) . .
P3 C53 C54 C55 -175.2(2) . .
O6 C54 C55 C56 179.7(3) . .
C53 C54 C55 C56 1.2(4) . .
C54 C55 C56 C57 -2.0(5) . .
C55 C56 C57 C58 1.5(5) . .
C56 C57 C58 C53 -0.2(4) . .
C54 C53 C58 C57 -0.6(4) . .
P3 C53 C58 C57 174.4(2) . .
F8 K2 O8 C64 -81.9(4) . .
F3 K2 O8 C64 15.6(5) . .
F5 K2 O8 C64 -128.9(4) . .
O3 K2 O8 C64 -165.0(4) . .
O2 K2 O8 C64 79.9(4) . .
F7 K2 O8 C64 -49.2(4) . .
P2 K2 O8 C64 161.7(4) . .
B3 K2 O8 C64 -68.9(4) . .
P1 K2 O8 C64 30.0(4) . .
K3 K2 O8 C64 -25.4(4) . .
K1 K2 O8 C64 -30.2(6) . .
K2 O8 C64 C66 -170.2(4) . .
K2 O8 C64 C65 7.9(6) . .
F2 K3 O9 C67 115.1(3) . .
F6 K3 O9 C67 34.5(3) 2_665 .
F7 K3 O9 C67 -94.2(3) . .
F9 K3 O9 C67 -50.7(3) . .
O1 K3 O9 C67 -155.7(3) . .
F3 K3 O9 C67 95.6(3) . .
B3 K3 O9 C67 -66.1(3) . .
F8 K3 O9 C67 -48.2(4) . .
B1 K3 O9 C67 108.3(3) . .
C19 K3 O9 C67 -136.7(3) . .
P1 K3 O9 C67 172.5(3) . .
K3 O9 C67 C69 -141.3(3) . .
K3 O9 C67 C68 36.0(5) . .
